data_7129491
loop_
_publ_author_name
'Devillard, Marc'
'Cordier, Marie'
'Roisnel, Thierry'
'Dinoi, Chiara'
'Del Rosal, Iker'
'Alcaraz, Gilles'

_publ_section_title
;
 Hydroboration of vinyl halides with mesitylborane: a direct access to
 (mesityl)(alkyl)haloboranes.
;
_journal_issue 10
_journal_name_full 'Chemical communications (Cambridge, England)'
_journal_page_first 1589
_journal_page_last 1592
_journal_paper_doi 10.1039/d1cc06365k
_journal_volume 58
_journal_year 2022
_chemical_compound_source 'synthesis as described'
_chemical_formula_moiety '2(C26 H32 B N2), 3(C H2 Cl2), 2(Br)'
_chemical_formula_sum 'C55 H70 B2 Br2 Cl6 N4'
_chemical_formula_weight 1181.29
_space_group_crystal_system monoclinic
_space_group_IT_number 14
_space_group_name_Hall '-P 2ybc'
_space_group_name_H-M_alt 'P 1 21/c 1'
_atom_sites_solution_hydrogens geom
_atom_sites_solution_primary dual
_atom_sites_solution_secondary difmap
_audit_update_record
;
2021-11-09 deposited with the CCDC.	2022-01-04 downloaded from the CCDC.
;
_cell_angle_alpha 90
_cell_angle_beta 96.679(3)
_cell_angle_gamma 90
_cell_formula_units_Z 8
_cell_length_a 18.7324(16)
_cell_length_b 13.6027(16)
_cell_length_c 46.542(4)
_cell_measurement_reflns_used 9912
_cell_measurement_temperature 150
_cell_measurement_theta_max 27.3780
_cell_measurement_theta_min 2.3503
_cell_measurement_wavelength 0.71073
_cell_volume 11779(2)
_computing_cell_refinement 'APEX3 (Bruker, 2015)'
_computing_data_collection 'SAINT (Bruker, 2014)'
_computing_data_reduction 'SAINT (Bruker, 2014)'
_computing_molecular_graphics 'SXGRAPH (Farrugia, 1999), Mercury (CSD, 2016)'
_computing_publication_material 'CRYSCALC (T. Roisnel, local program, 2019)'
_computing_structure_refinement 'SHELXL-2018_3 (Sheldrick, 2018)'
_computing_structure_solution 'SHELXT (Sheldrick, 2015)'
_diffrn_ambient_temperature 150
_diffrn_detector '(CMOS) PHOTON 100'
_diffrn_detector_area_resol_mean 10.4167
_diffrn_measured_fraction_theta_full 0.997
_diffrn_measured_fraction_theta_max 0.989
_diffrn_measurement_device_type 'D8 VENTURE Bruker AXS'
_diffrn_measurement_method 'rotation images'
_diffrn_radiation_monochromator 'multilayer monochromator'
_diffrn_radiation_probe x-ray
_diffrn_radiation_source 'Incoatec microfocus sealed tube'
_diffrn_radiation_type MoK\a
_diffrn_radiation_wavelength 0.71073
_diffrn_reflns_av_R_equivalents 0.0598
_diffrn_reflns_av_unetI/netI 0.0811
_diffrn_reflns_limit_h_max 24
_diffrn_reflns_limit_h_min -24
_diffrn_reflns_limit_k_max 17
_diffrn_reflns_limit_k_min -15
_diffrn_reflns_limit_l_max 49
_diffrn_reflns_limit_l_min -60
_diffrn_reflns_number 91544
_diffrn_reflns_theta_full 25.242
_diffrn_reflns_theta_max 27.594
_diffrn_reflns_theta_min 2.107
_diffrn_source_current 1.0
_diffrn_source_voltage 50.0
_exptl_absorpt_coefficient_mu 1.687
_exptl_absorpt_correction_T_max 0.573
_exptl_absorpt_correction_T_min 0.438
_exptl_absorpt_correction_type multi-scan
_exptl_absorpt_process_details
;
  [Sheldrick, G.M. (2014). SADABS Bruker AXS Inc., Madison, Wisconsin, USA]
;
_exptl_crystal_colour colourless
_exptl_crystal_density_diffrn 1.332
_exptl_crystal_description prism
_exptl_crystal_F_000 4880
_exptl_crystal_size_max 0.480
_exptl_crystal_size_mid 0.360
_exptl_crystal_size_min 0.330
_refine_diff_density_max 1.108
_refine_diff_density_min -1.408
_refine_diff_density_rms 0.099
_refine_ls_extinction_method none
_refine_ls_goodness_of_fit_ref 0.976
_refine_ls_hydrogen_treatment constr
_refine_ls_matrix_type full
_refine_ls_number_parameters 1263
_refine_ls_number_reflns 26999
_refine_ls_number_restraints 0
_refine_ls_restrained_S_all 0.976
_refine_ls_R_factor_all 0.1215
_refine_ls_R_factor_gt 0.0673
_refine_ls_shift/su_max 0.024
_refine_ls_shift/su_mean 0.000
_refine_ls_structure_factor_coef Fsqd
_refine_ls_weighting_details 'w=1/[\s^2^(Fo^2^)+(0.0457P)^2^+57.7240P] where P=(Fo^2^+2Fc^2^)/3'
_refine_ls_weighting_scheme calc
_refine_ls_wR_factor_gt 0.1497
_refine_ls_wR_factor_ref 0.1709
_reflns_Friedel_coverage 0.000
_reflns_number_gt 16616
_reflns_number_total 26999
_reflns_threshold_expression >2sigma(I)
_cod_data_source_file d1cc06365k2.cif
_cod_data_source_block MD57
_cod_depositor_comments 'Adding full bibliography for 7129491--7129494.cif.'
_cod_original_sg_symbol_H-M 'P 21/c'
_cod_database_code 7129491

loop_
_space_group_symop_operation_xyz
'x, y, z'
'-x, y+1/2, -z+1/2'
'-x, -y, -z'
'x, -y-1/2, z-1/2'

loop_
_atom_site_label
_atom_site_type_symbol
_atom_site_fract_x
_atom_site_fract_y
_atom_site_fract_z
_atom_site_U_iso_or_equiv
_atom_site_adp_type
_atom_site_occupancy
_atom_site_site_symmetry_order
_atom_site_calc_flag
_atom_site_refinement_flags_posn
_atom_site_refinement_flags_adp
_atom_site_refinement_flags_occupancy
_atom_site_disorder_assembly
_atom_site_disorder_group
B1 B 0.7389(2) 0.5562(4) 0.53082(11) 0.0204(11) Uani 1 1 d . . . . .
N1 N 0.78392(18) 0.6498(3) 0.54396(8) 0.0202(8) Uani 1 1 d . . . . .
C2 C 0.7582(2) 0.7381(4) 0.55060(10) 0.0236(10) Uani 1 1 d . . . . .
H2 H 0.707708 0.748926 0.548406 0.028 Uiso 1 1 calc R U . . .
C3 C 0.8038(2) 0.8132(3) 0.56054(10) 0.0245(10) Uani 1 1 d . . . . .
H3 H 0.784697 0.875495 0.564825 0.029 Uiso 1 1 calc R U . . .
C4 C 0.8785(2) 0.7982(3) 0.56437(10) 0.0249(10) Uani 1 1 d . . . . .
C5 C 0.9290(3) 0.8809(4) 0.57439(12) 0.0373(13) Uani 1 1 d . . . . .
H5A H 0.918774 0.903568 0.593482 0.056 Uiso 1 1 calc R U . . .
H5B H 0.922210 0.935462 0.560574 0.056 Uiso 1 1 calc R U . . .
H5C H 0.978727 0.857578 0.575619 0.056 Uiso 1 1 calc R U . . .
C6 C 0.9042(2) 0.7053(3) 0.55815(10) 0.0233(10) Uani 1 1 d . . . . .
H6 H 0.954235 0.691528 0.561031 0.028 Uiso 1 1 calc R U . . .
C7 C 0.8557(2) 0.6337(3) 0.54771(9) 0.0197(9) Uani 1 1 d . . . . .
C8 C 0.8707(2) 0.5352(3) 0.53711(9) 0.0204(10) Uani 1 1 d . . . . .
C9 C 0.9359(2) 0.4898(3) 0.53699(10) 0.0236(10) Uani 1 1 d . . . . .
H9 H 0.978625 0.520521 0.545668 0.028 Uiso 1 1 calc R U . . .
C10 C 0.9388(2) 0.3977(3) 0.52392(10) 0.0229(10) Uani 1 1 d . . . . .
C11 C 1.0096(2) 0.3474(4) 0.52253(13) 0.0380(13) Uani 1 1 d . . . . .
H11A H 1.048130 0.396495 0.523930 0.057 Uiso 1 1 calc R U . . .
H11B H 1.008550 0.311958 0.504146 0.057 Uiso 1 1 calc R U . . .
H11C H 1.018430 0.300745 0.538608 0.057 Uiso 1 1 calc R U . . .
C12 C 0.8741(2) 0.3563(3) 0.51161(10) 0.0240(10) Uani 1 1 d . . . . .
H12 H 0.874110 0.293606 0.502645 0.029 Uiso 1 1 calc R U . . .
C13 C 0.8104(2) 0.4058(3) 0.51237(10) 0.0223(10) Uani 1 1 d . . . . .
H13 H 0.766895 0.376866 0.503773 0.027 Uiso 1 1 calc R U . . .
N14 N 0.80845(17) 0.4942(3) 0.52505(8) 0.0174(8) Uani 1 1 d . . . . .
C21 C 0.6891(2) 0.5857(3) 0.50096(10) 0.0191(9) Uani 1 1 d . . . . .
C22 C 0.7213(2) 0.6089(3) 0.47553(10) 0.0230(10) Uani 1 1 d . . . . .
C23 C 0.6793(3) 0.6277(4) 0.44938(11) 0.0306(11) Uani 1 1 d . . . . .
H23 H 0.702481 0.641832 0.432771 0.037 Uiso 1 1 calc R U . . .
C24 C 0.6049(3) 0.6264(4) 0.44677(11) 0.0312(12) Uani 1 1 d . . . . .
C25 C 0.5734(2) 0.6094(4) 0.47154(12) 0.0307(12) Uani 1 1 d . . . . .
H25 H 0.522372 0.609319 0.470261 0.037 Uiso 1 1 calc R U . . .
C26 C 0.6126(2) 0.5921(3) 0.49859(10) 0.0225(10) Uani 1 1 d . . . . .
C27 C 0.8015(2) 0.6181(4) 0.47432(10) 0.0274(11) Uani 1 1 d . . . . .
H27A H 0.822650 0.552394 0.473474 0.041 Uiso 1 1 calc R U . . .
H27B H 0.823539 0.652373 0.491636 0.041 Uiso 1 1 calc R U . . .
H27C H 0.810191 0.655423 0.457055 0.041 Uiso 1 1 calc R U . . .
C28 C 0.5617(3) 0.6464(5) 0.41792(12) 0.0505(16) Uani 1 1 d . . . . .
H28A H 0.514052 0.616352 0.417536 0.076 Uiso 1 1 calc R U . . .
H28B H 0.586533 0.618390 0.402424 0.076 Uiso 1 1 calc R U . . .
H28C H 0.556461 0.717568 0.415072 0.076 Uiso 1 1 calc R U . . .
C29 C 0.5685(2) 0.5919(4) 0.52401(12) 0.0337(12) Uani 1 1 d . . . . .
H29A H 0.517880 0.604360 0.517016 0.051 Uiso 1 1 calc R U . . .
H29B H 0.586120 0.643463 0.537748 0.051 Uiso 1 1 calc R U . . .
H29C H 0.572905 0.527818 0.533664 0.051 Uiso 1 1 calc R U . . .
C31 C 0.7056(2) 0.4984(4) 0.55690(10) 0.0266(10) Uani 1 1 d . . . . .
H31 H 0.667709 0.541811 0.563570 0.032 Uiso 1 1 calc R U . . .
C32 C 0.6704(3) 0.3973(4) 0.54978(11) 0.0327(12) Uani 1 1 d . . . . .
H32A H 0.625860 0.404287 0.536265 0.039 Uiso 1 1 calc R U . . .
H32B H 0.703841 0.352803 0.541112 0.039 Uiso 1 1 calc R U . . .
C33 C 0.6540(3) 0.3590(5) 0.57921(13) 0.0499(16) Uani 1 1 d . . . . .
H33A H 0.649004 0.286502 0.579031 0.060 Uiso 1 1 calc R U . . .
H33B H 0.609417 0.388686 0.584827 0.060 Uiso 1 1 calc R U . . .
C34 C 0.7198(3) 0.3914(5) 0.59965(12) 0.0493(16) Uani 1 1 d . . . . .
H34A H 0.752532 0.335103 0.604375 0.059 Uiso 1 1 calc R U . . .
H34B H 0.704787 0.417614 0.617871 0.059 Uiso 1 1 calc R U . . .
C35 C 0.7579(3) 0.4722(4) 0.58372(11) 0.0363(13) Uani 1 1 d . . . . .
H35A H 0.767850 0.530572 0.596264 0.044 Uiso 1 1 calc R U . . .
H35B H 0.803886 0.447498 0.577977 0.044 Uiso 1 1 calc R U . . .
B51 B 0.7658(2) 0.0533(4) 0.47231(11) 0.0182(10) Uani 1 1 d . . . . .
N51 N 0.72154(18) 0.1466(3) 0.45849(8) 0.0189(8) Uani 1 1 d . . . . .
C52 C 0.7482(2) 0.2335(3) 0.45121(10) 0.0238(10) Uani 1 1 d . . . . .
H52 H 0.798654 0.244015 0.453598 0.029 Uiso 1 1 calc R U . . .
C53 C 0.7025(2) 0.3079(4) 0.44023(10) 0.0269(11) Uani 1 1 d . . . . .
H53 H 0.722012 0.369195 0.435256 0.032 Uiso 1 1 calc R U . . .
C54 C 0.6283(2) 0.2939(4) 0.43637(11) 0.0277(11) Uani 1 1 d . . . . .
C55 C 0.5778(3) 0.3740(4) 0.42487(13) 0.0413(14) Uani 1 1 d . . . . .
H55A H 0.589162 0.434559 0.435887 0.062 Uiso 1 1 calc R U . . .
H55B H 0.528233 0.354309 0.426792 0.062 Uiso 1 1 calc R U . . .
H55C H 0.582905 0.385587 0.404430 0.062 Uiso 1 1 calc R U . . .
C56 C 0.6016(2) 0.2028(3) 0.44379(10) 0.0231(10) Uani 1 1 d . . . . .
H56 H 0.551361 0.190279 0.441378 0.028 Uiso 1 1 calc R U . . .
C57 C 0.6497(2) 0.1309(3) 0.45473(9) 0.0186(9) Uani 1 1 d . . . . .
C58 C 0.6340(2) 0.0330(3) 0.46477(9) 0.0181(9) Uani 1 1 d . . . . .
C59 C 0.5682(2) -0.0129(3) 0.46445(9) 0.0194(9) Uani 1 1 d . . . . .
H59 H 0.525572 0.018753 0.456012 0.023 Uiso 1 1 calc R U . . .
C60 C 0.5649(2) -0.1057(3) 0.47660(10) 0.0223(10) Uani 1 1 d . . . . .
C61 C 0.4938(2) -0.1561(4) 0.47767(13) 0.0340(12) Uani 1 1 d . . . . .
H61A H 0.455179 -0.107178 0.475596 0.051 Uiso 1 1 calc R U . . .
H61B H 0.493924 -0.190127 0.496243 0.051 Uiso 1 1 calc R U . . .
H61C H 0.486003 -0.203983 0.461874 0.051 Uiso 1 1 calc R U . . .
C62 C 0.6290(2) -0.1493(3) 0.48866(10) 0.0219(10) Uani 1 1 d . . . . .
H62 H 0.628291 -0.213074 0.496975 0.026 Uiso 1 1 calc R U . . .
C63 C 0.6931(2) -0.0999(3) 0.48849(9) 0.0188(9) Uani 1 1 d . . . . .
H63 H 0.736328 -0.129940 0.496910 0.023 Uiso 1 1 calc R U . . .
N64 N 0.69570(17) -0.0104(3) 0.47669(7) 0.0161(7) Uani 1 1 d . . . . .
C71 C 0.8120(2) 0.0848(3) 0.50281(9) 0.0178(9) Uani 1 1 d . . . . .
C72 C 0.7766(2) 0.1071(3) 0.52761(9) 0.0208(10) Uani 1 1 d . . . . .
C73 C 0.8153(2) 0.1326(4) 0.55393(10) 0.0271(11) Uani 1 1 d . . . . .
H73 H 0.789890 0.146934 0.569948 0.033 Uiso 1 1 calc R U . . .
C74 C 0.8896(2) 0.1378(4) 0.55744(10) 0.0266(11) Uani 1 1 d . . . . .
C75 C 0.9244(2) 0.1195(3) 0.53335(10) 0.0235(10) Uani 1 1 d . . . . .
H75 H 0.975400 0.122956 0.535337 0.028 Uiso 1 1 calc R U . . .
C76 C 0.8884(2) 0.0961(3) 0.50639(10) 0.0188(9) Uani 1 1 d . . . . .
C77 C 0.6954(2) 0.1100(4) 0.52781(10) 0.0263(11) Uani 1 1 d . . . . .
H77A H 0.676588 0.042763 0.527490 0.039 Uiso 1 1 calc R U . . .
H77B H 0.673441 0.145672 0.510726 0.039 Uiso 1 1 calc R U . . .
H77C H 0.683923 0.143523 0.545340 0.039 Uiso 1 1 calc R U . . .
C78 C 0.9297(3) 0.1664(5) 0.58620(12) 0.0473(16) Uani 1 1 d . . . . .
H78A H 0.902878 0.143927 0.601843 0.071 Uiso 1 1 calc R U . . .
H78B H 0.934899 0.238040 0.587159 0.071 Uiso 1 1 calc R U . . .
H78C H 0.977367 0.135772 0.588302 0.071 Uiso 1 1 calc R U . . .
C79 C 0.9350(2) 0.0939(4) 0.48182(10) 0.0269(11) Uani 1 1 d . . . . .
H79A H 0.985164 0.106519 0.489489 0.040 Uiso 1 1 calc R U . . .
H79B H 0.918716 0.144534 0.467582 0.040 Uiso 1 1 calc R U . . .
H79C H 0.931373 0.029128 0.472538 0.040 Uiso 1 1 calc R U . . .
C81 C 0.8026(2) -0.0015(4) 0.44659(9) 0.0223(10) Uani 1 1 d . . . . .
H81 H 0.841280 0.042930 0.441050 0.027 Uiso 1 1 calc R U . . .
C82 C 0.7529(3) -0.0255(4) 0.41862(10) 0.0342(12) Uani 1 1 d . . . . .
H82A H 0.706853 -0.053772 0.423227 0.041 Uiso 1 1 calc R U . . .
H82B H 0.742597 0.034447 0.406784 0.041 Uiso 1 1 calc R U . . .
C83 C 0.7951(3) -0.1011(4) 0.40245(11) 0.0413(14) Uani 1 1 d . . . . .
H83A H 0.763404 -0.156200 0.395262 0.050 Uiso 1 1 calc R U . . .
H83B H 0.814248 -0.069704 0.385755 0.050 Uiso 1 1 calc R U . . .
C84 C 0.8571(3) -0.1387(5) 0.42436(12) 0.0444(14) Uani 1 1 d . . . . .
H84A H 0.860131 -0.211346 0.423894 0.053 Uiso 1 1 calc R U . . .
H84B H 0.903642 -0.110749 0.420255 0.053 Uiso 1 1 calc R U . . .
C85 C 0.8374(3) -0.1029(4) 0.45353(10) 0.0285(11) Uani 1 1 d . . . . .
H85A H 0.880745 -0.096808 0.467772 0.034 Uiso 1 1 calc R U . . .
H85B H 0.803087 -0.148409 0.461264 0.034 Uiso 1 1 calc R U . . .
B101 B 0.9892(2) 0.1058(4) 0.27947(11) 0.0160(10) Uani 1 1 d . . . . .
N101 N 1.05911(17) 0.0433(3) 0.27471(7) 0.0161(7) Uani 1 1 d . . . . .
C102 C 1.0617(2) -0.0455(3) 0.26236(9) 0.0195(9) Uani 1 1 d . . . . .
H102 H 1.018540 -0.074698 0.253510 0.023 Uiso 1 1 calc R U . . .
C103 C 1.1257(2) -0.0952(3) 0.26226(9) 0.0220(10) Uani 1 1 d . . . . .
H103 H 1.126308 -0.158154 0.253442 0.026 Uiso 1 1 calc R U . . .
C104 C 1.1896(2) -0.0535(3) 0.27503(10) 0.0223(10) Uani 1 1 d . . . . .
C105 C 1.2605(2) -0.1048(4) 0.27451(12) 0.0329(12) Uani 1 1 d . . . . .
H10A H 1.265885 -0.155506 0.289564 0.049 Uiso 1 1 calc R U . . .
H10B H 1.299560 -0.056908 0.278076 0.049 Uiso 1 1 calc R U . . .
H10C H 1.262159 -0.135439 0.255541 0.049 Uiso 1 1 calc R U . . .
C106 C 1.1866(2) 0.0385(3) 0.28780(10) 0.0204(9) Uani 1 1 d . . . . .
H106 H 1.229090 0.069135 0.296710 0.024 Uiso 1 1 calc R U . . .
C107 C 1.1211(2) 0.0845(3) 0.28732(9) 0.0178(9) Uani 1 1 d . . . . .
C108 C 1.1053(2) 0.1831(3) 0.29761(9) 0.0184(9) Uani 1 1 d . . . . .
C109 C 1.1532(2) 0.2546(3) 0.30872(10) 0.0222(10) Uani 1 1 d . . . . .
H109 H 1.203105 0.240588 0.312440 0.027 Uiso 1 1 calc R U . . .
C110 C 1.1269(2) 0.3477(3) 0.31436(10) 0.0233(10) Uani 1 1 d . . . . .
C111 C 1.1762(3) 0.4299(4) 0.32504(12) 0.0359(12) Uani 1 1 d . . . . .
H11D H 1.225931 0.406111 0.327462 0.054 Uiso 1 1 calc R U . . .
H11E H 1.163424 0.453484 0.343674 0.054 Uiso 1 1 calc R U . . .
H11F H 1.171549 0.483818 0.310991 0.054 Uiso 1 1 calc R U . . .
C112 C 1.0522(2) 0.3622(3) 0.30984(10) 0.0250(10) Uani 1 1 d . . . . .
H112 H 1.032686 0.424217 0.314123 0.030 Uiso 1 1 calc R U . . .
C113 C 1.0070(2) 0.2874(3) 0.29926(9) 0.0218(10) Uani 1 1 d . . . . .
H113 H 0.956628 0.298404 0.296357 0.026 Uiso 1 1 calc R U . . .
N114 N 1.03343(18) 0.1993(3) 0.29301(8) 0.0179(8) Uani 1 1 d . . . . .
C121 C 0.9422(2) 0.1361(3) 0.24903(9) 0.0177(9) Uani 1 1 d . . . . .
C122 C 0.8660(2) 0.1448(3) 0.24555(10) 0.0223(10) Uani 1 1 d . . . . .
C123 C 0.8289(2) 0.1670(3) 0.21836(10) 0.0250(10) Uani 1 1 d . . . . .
H123 H 0.777913 0.169030 0.216448 0.030 Uiso 1 1 calc R U . . .
C124 C 0.8632(3) 0.1860(4) 0.19431(10) 0.0280(11) Uani 1 1 d . . . . .
C125 C 0.9376(2) 0.1829(4) 0.19774(10) 0.0264(10) Uani 1 1 d . . . . .
H125 H 0.962601 0.197765 0.181658 0.032 Uiso 1 1 calc R U . . .
C126 C 0.9770(2) 0.1585(3) 0.22418(10) 0.0212(10) Uani 1 1 d . . . . .
C127 C 0.8193(2) 0.1428(4) 0.27011(11) 0.0281(11) Uani 1 1 d . . . . .
H12A H 0.768907 0.152992 0.262325 0.042 Uiso 1 1 calc R U . . .
H12B H 0.834421 0.195161 0.283954 0.042 Uiso 1 1 calc R U . . .
H12C H 0.824281 0.078978 0.279896 0.042 Uiso 1 1 calc R U . . .
C128 C 0.8226(3) 0.2132(5) 0.16543(12) 0.0488(16) Uani 1 1 d . . . . .
H12D H 0.774956 0.182497 0.163572 0.073 Uiso 1 1 calc R U . . .
H12E H 0.849186 0.190044 0.149816 0.073 Uiso 1 1 calc R U . . .
H12F H 0.817259 0.284828 0.164196 0.073 Uiso 1 1 calc R U . . .
C129 C 1.0580(2) 0.1641(4) 0.22392(10) 0.0277(11) Uani 1 1 d . . . . .
H12G H 1.078022 0.097445 0.224233 0.041 Uiso 1 1 calc R U . . .
H12H H 1.079451 0.200278 0.240994 0.041 Uiso 1 1 calc R U . . .
H12I H 1.068871 0.198094 0.206381 0.041 Uiso 1 1 calc R U . . .
C131 C 0.9533(2) 0.0492(4) 0.30507(10) 0.0249(10) Uani 1 1 d . . . . .
H131 H 0.914885 0.093115 0.311050 0.030 Uiso 1 1 calc R U . . .
C132 C 1.0038(3) 0.0235(4) 0.33277(11) 0.0354(12) Uani 1 1 d . . . . .
H13A H 1.050830 -0.000060 0.327804 0.043 Uiso 1 1 calc R U . . .
H13B H 1.011761 0.081717 0.345489 0.043 Uiso 1 1 calc R U . . .
C133 C 0.9650(3) -0.0584(5) 0.34785(12) 0.0474(15) Uani 1 1 d . . . . .
H13C H 0.997566 -0.115040 0.352368 0.057 Uiso 1 1 calc R U . . .
H13D H 0.949420 -0.033656 0.366135 0.057 Uiso 1 1 calc R U . . .
C134 C 0.9001(3) -0.0893(5) 0.32707(13) 0.0462(15) Uani 1 1 d . . . . .
H13E H 0.855554 -0.058367 0.332286 0.055 Uiso 1 1 calc R U . . .
H13F H 0.894162 -0.161617 0.326892 0.055 Uiso 1 1 calc R U . . .
C135 C 0.9184(3) -0.0520(4) 0.29792(11) 0.0312(11) Uani 1 1 d . . . . .
H13G H 0.874584 -0.045356 0.283979 0.037 Uiso 1 1 calc R U . . .
H13H H 0.952408 -0.096916 0.289738 0.037 Uiso 1 1 calc R U . . .
B151 B 0.4836(2) 0.4962(4) 0.27885(11) 0.0183(10) Uani 1 1 d . . . . .
N151 N 0.55316(17) 0.5588(3) 0.27349(7) 0.0160(7) Uani 1 1 d . . . . .
C152 C 0.5553(2) 0.6479(3) 0.26154(9) 0.0197(9) Uani 1 1 d . . . . .
H152 H 0.511782 0.677880 0.253401 0.024 Uiso 1 1 calc R U . . .
C153 C 0.6192(2) 0.6971(3) 0.26077(10) 0.0229(10) Uani 1 1 d . . . . .
H153 H 0.619476 0.760981 0.252513 0.028 Uiso 1 1 calc R U . . .
C154 C 0.6835(2) 0.6532(3) 0.27212(10) 0.0218(10) Uani 1 1 d . . . . .
C155 C 0.7546(2) 0.7038(4) 0.27068(13) 0.0372(13) Uani 1 1 d . . . . .
H15A H 0.763232 0.750891 0.286640 0.056 Uiso 1 1 calc R U . . .
H15B H 0.753635 0.738615 0.252209 0.056 Uiso 1 1 calc R U . . .
H15C H 0.793180 0.654725 0.272261 0.056 Uiso 1 1 calc R U . . .
C156 C 0.6810(2) 0.5609(3) 0.28468(10) 0.0209(10) Uani 1 1 d . . . . .
H156 H 0.723750 0.529416 0.292995 0.025 Uiso 1 1 calc R U . . .
C157 C 0.6152(2) 0.5157(3) 0.28484(9) 0.0183(9) Uani 1 1 d . . . . .
C158 C 0.6000(2) 0.4179(3) 0.29548(9) 0.0192(9) Uani 1 1 d . . . . .
C159 C 0.6481(2) 0.3456(3) 0.30547(10) 0.0244(10) Uani 1 1 d . . . . .
H159 H 0.698338 0.357510 0.307092 0.029 Uiso 1 1 calc R U . . .
C160 C 0.6218(2) 0.2551(3) 0.31312(11) 0.0263(11) Uani 1 1 d . . . . .
C161 C 0.6734(3) 0.1742(4) 0.32421(14) 0.0456(15) Uani 1 1 d . . . . .
H16A H 0.722784 0.198885 0.325656 0.068 Uiso 1 1 calc R U . . .
H16B H 0.668118 0.118361 0.310813 0.068 Uiso 1 1 calc R U . . .
H16C H 0.662506 0.152864 0.343347 0.068 Uiso 1 1 calc R U . . .
C162 C 0.5474(2) 0.2415(4) 0.31028(11) 0.0285(11) Uani 1 1 d . . . . .
H162 H 0.528145 0.180196 0.315427 0.034 Uiso 1 1 calc R U . . .
C163 C 0.5019(2) 0.3164(3) 0.30006(10) 0.0233(10) Uani 1 1 d . . . . .
H163 H 0.451395 0.306594 0.298441 0.028 Uiso 1 1 calc R U . . .
N164 N 0.52804(18) 0.4028(3) 0.29239(8) 0.0191(8) Uani 1 1 d . . . . .
C171 C 0.4349(2) 0.4652(3) 0.24878(9) 0.0170(9) Uani 1 1 d . . . . .
C172 C 0.3585(2) 0.4568(3) 0.24588(10) 0.0205(9) Uani 1 1 d . . . . .
C173 C 0.3201(2) 0.4370(3) 0.21902(10) 0.0252(10) Uani 1 1 d . . . . .
H173 H 0.269131 0.435227 0.217593 0.030 Uiso 1 1 calc R U . . .
C174 C 0.3529(3) 0.4198(4) 0.19438(11) 0.0281(11) Uani 1 1 d . . . . .
C175 C 0.4272(3) 0.4203(4) 0.19751(10) 0.0279(11) Uani 1 1 d . . . . .
H175 H 0.451172 0.405352 0.181146 0.033 Uiso 1 1 calc R U . . .
C176 C 0.4684(2) 0.4418(3) 0.22361(9) 0.0210(9) Uani 1 1 d . . . . .
C177 C 0.3132(2) 0.4588(4) 0.27099(11) 0.0281(11) Uani 1 1 d . . . . .
H17A H 0.263170 0.443625 0.263862 0.042 Uiso 1 1 calc R U . . .
H17B H 0.315876 0.524330 0.279822 0.042 Uiso 1 1 calc R U . . .
H17C H 0.331528 0.409867 0.285453 0.042 Uiso 1 1 calc R U . . .
C178 C 0.3109(3) 0.3983(5) 0.16548(12) 0.0479(15) Uani 1 1 d . . . . .
H17D H 0.290780 0.459582 0.156933 0.072 Uiso 1 1 calc R U . . .
H17E H 0.271724 0.352538 0.168104 0.072 Uiso 1 1 calc R U . . .
H17F H 0.342739 0.368716 0.152611 0.072 Uiso 1 1 calc R U . . .
C179 C 0.5489(2) 0.4346(4) 0.22288(10) 0.0277(11) Uani 1 1 d . . . . .
H17G H 0.558717 0.400313 0.205248 0.042 Uiso 1 1 calc R U . . .
H17H H 0.570524 0.398109 0.239854 0.042 Uiso 1 1 calc R U . . .
H17I H 0.569582 0.500866 0.223070 0.042 Uiso 1 1 calc R U . . .
C181 C 0.4491(2) 0.5524(4) 0.30502(9) 0.0224(10) Uani 1 1 d . . . . .
H181 H 0.410758 0.508467 0.311072 0.027 Uiso 1 1 calc R U . . .
C182 C 0.5004(3) 0.5757(4) 0.33245(10) 0.0330(12) Uani 1 1 d . . . . .
H18A H 0.546297 0.603056 0.327341 0.040 Uiso 1 1 calc R U . . .
H18B H 0.510806 0.515798 0.344260 0.040 Uiso 1 1 calc R U . . .
C183 C 0.4603(3) 0.6522(4) 0.34899(12) 0.0426(14) Uani 1 1 d . . . . .
H18C H 0.441879 0.621364 0.365928 0.051 Uiso 1 1 calc R U . . .
H18D H 0.492982 0.706649 0.355869 0.051 Uiso 1 1 calc R U . . .
C184 C 0.3979(3) 0.6907(5) 0.32768(12) 0.0470(15) Uani 1 1 d . . . . .
H18E H 0.351388 0.664499 0.332427 0.056 Uiso 1 1 calc R U . . .
H18F H 0.396089 0.763458 0.327993 0.056 Uiso 1 1 calc R U . . .
C185 C 0.4143(3) 0.6537(4) 0.29846(10) 0.0300(11) Uani 1 1 d . . . . .
H18G H 0.447888 0.698536 0.289987 0.036 Uiso 1 1 calc R U . . .
H18H H 0.369802 0.647541 0.284871 0.036 Uiso 1 1 calc R U . . .
Br1 Br 0.59719(2) 0.87438(4) 0.56025(2) 0.02580(12) Uani 1 1 d . . . . .
Br2 Br 0.89215(3) 0.39612(4) 0.43847(2) 0.03427(14) Uani 1 1 d . . . . .
Br3 Br 1.15307(2) 0.92373(4) 0.19031(2) 0.02611(12) Uani 1 1 d . . . . .
Br4 Br 0.64272(3) 0.65476(4) 0.18801(2) 0.03358(13) Uani 1 1 d . . . . .
Cl1 Cl 0.18880(8) 0.02735(16) 0.36859(4) 0.0656(5) Uani 1 1 d . . . . .
Cl2 Cl 0.31195(11) -0.10441(14) 0.37404(5) 0.0815(6) Uani 1 1 d . . . . .
C201 C 0.2839(3) 0.0190(4) 0.37385(12) 0.0411(14) Uani 1 1 d . . . . .
H20A H 0.304225 0.054862 0.358165 0.049 Uiso 1 1 calc R U . . .
H20B H 0.302192 0.050328 0.392464 0.049 Uiso 1 1 calc R U . . .
Cl11 Cl 0.51657(15) -0.09686(18) 0.38569(5) 0.0972(8) Uani 1 1 d . . . . .
Cl12 Cl 0.55131(11) 0.10698(18) 0.37726(4) 0.0821(7) Uani 1 1 d . . . . .
C211 C 0.4819(3) 0.0209(5) 0.37725(13) 0.0508(16) Uani 1 1 d . . . . .
H21A H 0.453453 0.019668 0.357952 0.061 Uiso 1 1 calc R U . . .
H21B H 0.449556 0.040455 0.391624 0.061 Uiso 1 1 calc R U . . .
Cl21 Cl 0.70106(11) 0.4349(2) 0.37260(4) 0.0925(8) Uani 1 1 d . . . . .
Cl22 Cl 0.72788(15) 0.6406(2) 0.36506(5) 0.1075(9) Uani 1 1 d . . . . .
C221 C 0.7681(3) 0.5259(5) 0.37301(14) 0.0537(17) Uani 1 1 d . . . . .
H22A H 0.796554 0.528089 0.392306 0.064 Uiso 1 1 calc R U . . .
H22B H 0.801034 0.509974 0.358505 0.064 Uiso 1 1 calc R U . . .
C231 C 0.8778(4) 0.2636(5) 0.37219(12) 0.0504(16) Uani 1 1 d . . . . .
H23A H 0.864741 0.305078 0.388251 0.061 Uiso 1 1 calc R U . . .
H23B H 0.852311 0.289400 0.353919 0.061 Uiso 1 1 calc R U . . .
Cl31 Cl 0.85070(14) 0.14272(15) 0.37731(5) 0.0913(7) Uani 1 1 d . . . . .
Cl32 Cl 0.97276(10) 0.27063(14) 0.37077(4) 0.0642(5) Uani 1 1 d . . . . .
Cl41 Cl 0.93313(11) 0.65604(15) 0.37430(5) 0.0857(7) Uani 1 1 d . . . . .
Cl42 Cl 1.05786(8) 0.52762(16) 0.38139(4) 0.0690(5) Uani 1 1 d . . . . .
C241 C 0.9642(3) 0.5322(5) 0.37581(13) 0.0474(15) Uani 1 1 d . . . . .
H24A H 0.944188 0.497302 0.391747 0.057 Uiso 1 1 calc R U . . .
H24B H 0.946945 0.498416 0.357469 0.057 Uiso 1 1 calc R U . . .
Cl51 Cl 0.59875(13) 0.59134(15) 0.62718(5) 0.0854(6) Uani 1 1 d . . . . .
Cl52 Cl 0.72100(10) 0.71859(13) 0.62053(3) 0.0592(4) Uani 1 1 d . . . . .
C251 C 0.6269(3) 0.7122(4) 0.62167(13) 0.0473(15) Uani 1 1 d . . . . .
H25A H 0.613640 0.754555 0.637515 0.057 Uiso 1 1 calc R U . . .
H25B H 0.601817 0.737417 0.603248 0.057 Uiso 1 1 calc R U . . .

loop_
_atom_site_aniso_label
_atom_site_aniso_U_11
_atom_site_aniso_U_22
_atom_site_aniso_U_33
_atom_site_aniso_U_23
_atom_site_aniso_U_13
_atom_site_aniso_U_12
B1 0.013(2) 0.020(3) 0.028(3) -0.002(2) 0.001(2) 0.0028(19)
N1 0.0186(18) 0.022(2) 0.0202(19) 0.0005(16) 0.0016(15) 0.0029(15)
C2 0.020(2) 0.028(3) 0.023(2) 0.000(2) 0.0063(18) 0.0101(19)
C3 0.033(2) 0.017(2) 0.024(2) -0.0019(19) 0.003(2) 0.006(2)
C4 0.032(2) 0.019(3) 0.024(2) -0.001(2) 0.004(2) -0.001(2)
C5 0.041(3) 0.022(3) 0.048(3) -0.004(2) 0.003(3) -0.004(2)
C6 0.015(2) 0.025(3) 0.028(3) 0.000(2) -0.0016(18) 0.0020(18)
C7 0.017(2) 0.021(3) 0.021(2) -0.0005(19) 0.0024(17) 0.0054(18)
C8 0.017(2) 0.020(3) 0.024(2) 0.0029(19) -0.0002(17) -0.0010(18)
C9 0.017(2) 0.021(3) 0.032(3) 0.001(2) 0.0013(19) 0.0004(18)
C10 0.019(2) 0.019(3) 0.032(3) 0.006(2) 0.0069(19) 0.0026(18)
C11 0.021(2) 0.024(3) 0.070(4) -0.002(3) 0.010(2) 0.003(2)
C12 0.025(2) 0.016(2) 0.031(3) -0.003(2) 0.0042(19) -0.0002(19)
C13 0.022(2) 0.021(3) 0.024(2) 0.002(2) 0.0018(18) -0.0027(19)
N14 0.0147(16) 0.016(2) 0.0209(19) 0.0005(15) 0.0015(14) 0.0012(14)
C21 0.018(2) 0.012(2) 0.027(2) -0.0005(18) 0.0017(18) 0.0013(17)
C22 0.023(2) 0.019(3) 0.025(2) 0.0003(19) -0.0023(19) 0.0031(18)
C23 0.036(3) 0.030(3) 0.025(3) 0.002(2) -0.001(2) 0.007(2)
C24 0.031(3) 0.026(3) 0.033(3) -0.004(2) -0.012(2) 0.007(2)
C25 0.017(2) 0.022(3) 0.050(3) -0.004(2) -0.010(2) 0.0008(19)
C26 0.015(2) 0.013(2) 0.039(3) 0.000(2) -0.0002(19) -0.0006(17)
C27 0.025(2) 0.032(3) 0.027(3) 0.006(2) 0.008(2) 0.003(2)
C28 0.051(3) 0.054(4) 0.041(3) -0.003(3) -0.018(3) 0.017(3)
C29 0.014(2) 0.035(3) 0.052(3) 0.010(3) 0.006(2) 0.003(2)
C31 0.025(2) 0.026(3) 0.029(3) 0.005(2) 0.005(2) 0.002(2)
C32 0.030(3) 0.025(3) 0.044(3) 0.006(2) 0.007(2) -0.001(2)
C33 0.059(4) 0.038(4) 0.057(4) 0.014(3) 0.023(3) 0.004(3)
C34 0.058(4) 0.057(4) 0.035(3) 0.023(3) 0.012(3) 0.013(3)
C35 0.036(3) 0.046(4) 0.027(3) 0.009(2) 0.004(2) 0.006(2)
B51 0.013(2) 0.020(3) 0.021(3) 0.002(2) 0.0025(19) 0.0003(19)
N51 0.0165(17) 0.020(2) 0.0200(19) 0.0025(16) 0.0004(14) 0.0008(15)
C52 0.021(2) 0.025(3) 0.025(2) 0.005(2) 0.0000(19) -0.0048(19)
C53 0.027(2) 0.019(3) 0.034(3) 0.008(2) 0.001(2) -0.003(2)
C54 0.025(2) 0.024(3) 0.034(3) 0.003(2) 0.000(2) 0.003(2)
C55 0.036(3) 0.026(3) 0.062(4) 0.017(3) 0.002(3) 0.009(2)
C56 0.013(2) 0.022(3) 0.033(3) 0.002(2) 0.0006(18) 0.0006(18)
C57 0.0135(19) 0.018(2) 0.024(2) -0.0007(19) 0.0027(17) -0.0024(17)
C58 0.016(2) 0.019(2) 0.019(2) -0.0009(18) 0.0000(17) 0.0017(17)
C59 0.0140(19) 0.018(2) 0.025(2) -0.0011(19) -0.0006(17) -0.0001(17)
C60 0.019(2) 0.018(2) 0.031(3) -0.006(2) 0.0060(19) -0.0026(18)
C61 0.019(2) 0.022(3) 0.062(4) 0.001(2) 0.008(2) -0.005(2)
C62 0.024(2) 0.014(2) 0.028(2) 0.0010(19) 0.0064(19) 0.0002(18)
C63 0.020(2) 0.016(2) 0.020(2) 0.0003(18) -0.0001(17) 0.0031(17)
N64 0.0153(16) 0.016(2) 0.0163(18) -0.0009(15) -0.0007(14) 0.0004(14)
C71 0.0144(19) 0.015(2) 0.023(2) 0.0024(18) 0.0003(17) -0.0015(17)
C72 0.017(2) 0.022(3) 0.023(2) 0.0003(19) -0.0001(18) -0.0018(18)
C73 0.030(2) 0.026(3) 0.025(3) -0.002(2) 0.002(2) -0.003(2)
C74 0.029(2) 0.023(3) 0.025(3) 0.002(2) -0.006(2) -0.004(2)
C75 0.018(2) 0.018(2) 0.033(3) 0.004(2) -0.0044(19) -0.0003(18)
C76 0.0140(19) 0.013(2) 0.028(2) 0.0011(18) -0.0019(17) 0.0004(16)
C77 0.021(2) 0.035(3) 0.024(2) -0.007(2) 0.0052(19) -0.002(2)
C78 0.039(3) 0.065(4) 0.033(3) -0.010(3) -0.014(2) -0.007(3)
C79 0.016(2) 0.031(3) 0.033(3) -0.003(2) 0.0005(19) -0.0030(19)
C81 0.018(2) 0.029(3) 0.019(2) -0.0019(19) -0.0002(17) -0.0002(19)
C82 0.028(2) 0.053(4) 0.022(3) -0.006(2) 0.000(2) -0.002(2)
C83 0.047(3) 0.049(4) 0.028(3) -0.011(3) 0.003(2) -0.005(3)
C84 0.043(3) 0.050(4) 0.042(3) -0.010(3) 0.010(3) 0.009(3)
C85 0.027(2) 0.028(3) 0.030(3) -0.003(2) 0.005(2) 0.005(2)
B101 0.014(2) 0.012(2) 0.021(2) -0.0005(19) 0.0022(19) 0.0021(18)
N101 0.0122(16) 0.017(2) 0.0182(18) 0.0011(15) 0.0001(14) 0.0026(14)
C102 0.024(2) 0.018(2) 0.016(2) 0.0005(18) -0.0001(17) -0.0014(18)
C103 0.029(2) 0.014(2) 0.024(2) 0.0001(18) 0.0058(19) 0.0046(18)
C104 0.021(2) 0.021(3) 0.026(2) 0.005(2) 0.0071(18) 0.0009(19)
C105 0.022(2) 0.022(3) 0.056(3) -0.001(2) 0.010(2) 0.005(2)
C106 0.0122(19) 0.020(2) 0.028(2) 0.0029(19) -0.0004(17) -0.0014(17)
C107 0.019(2) 0.016(2) 0.019(2) 0.0001(18) 0.0045(17) -0.0017(17)
C108 0.017(2) 0.020(2) 0.019(2) 0.0015(18) 0.0015(17) 0.0029(17)
C109 0.019(2) 0.022(3) 0.024(2) 0.0001(19) 0.0013(18) -0.0001(19)
C110 0.030(2) 0.019(3) 0.022(2) 0.0009(19) 0.0026(19) 0.0007(19)
C111 0.039(3) 0.019(3) 0.049(3) -0.006(2) 0.002(2) -0.003(2)
C112 0.030(2) 0.017(2) 0.029(3) -0.002(2) 0.006(2) 0.007(2)
C113 0.020(2) 0.021(3) 0.024(2) -0.0008(19) 0.0017(18) 0.0072(18)
N114 0.0151(17) 0.018(2) 0.0209(19) -0.0001(15) 0.0014(14) 0.0019(15)
C121 0.020(2) 0.010(2) 0.022(2) -0.0019(17) -0.0019(17) 0.0011(17)
C122 0.019(2) 0.013(2) 0.033(3) -0.0005(19) -0.0024(19) -0.0019(17)
C123 0.018(2) 0.018(2) 0.036(3) -0.004(2) -0.0085(19) 0.0008(18)
C124 0.030(2) 0.023(3) 0.028(3) -0.001(2) -0.010(2) 0.003(2)
C125 0.030(2) 0.026(3) 0.023(2) 0.002(2) 0.002(2) 0.002(2)
C126 0.019(2) 0.017(2) 0.027(2) 0.0008(19) 0.0032(18) 0.0015(17)
C127 0.013(2) 0.030(3) 0.042(3) 0.003(2) 0.004(2) 0.0045(19)
C128 0.044(3) 0.063(4) 0.035(3) 0.006(3) -0.014(3) 0.007(3)
C129 0.022(2) 0.033(3) 0.028(3) 0.007(2) 0.0045(19) 0.002(2)
C131 0.022(2) 0.028(3) 0.025(2) 0.005(2) 0.0012(19) 0.0014(19)
C132 0.034(3) 0.044(4) 0.028(3) 0.007(2) 0.003(2) 0.006(2)
C133 0.050(3) 0.058(4) 0.036(3) 0.021(3) 0.012(3) 0.011(3)
C134 0.053(3) 0.037(4) 0.052(4) 0.014(3) 0.018(3) -0.002(3)
C135 0.029(2) 0.027(3) 0.038(3) 0.011(2) 0.005(2) -0.003(2)
B151 0.015(2) 0.015(3) 0.025(3) 0.003(2) 0.0025(19) -0.0019(19)
N151 0.0141(16) 0.016(2) 0.0173(18) -0.0016(15) 0.0005(14) -0.0021(14)
C152 0.019(2) 0.015(2) 0.025(2) 0.0027(18) -0.0010(18) 0.0017(17)
C153 0.027(2) 0.014(2) 0.029(3) 0.0047(19) 0.0065(19) -0.0008(18)
C154 0.020(2) 0.015(2) 0.031(3) -0.0045(19) 0.0067(19) -0.0039(18)
C155 0.022(2) 0.025(3) 0.066(4) 0.004(3) 0.010(2) -0.004(2)
C156 0.016(2) 0.019(2) 0.028(2) -0.0008(19) 0.0021(18) 0.0001(17)
C157 0.0159(19) 0.018(2) 0.021(2) 0.0001(18) -0.0011(17) 0.0024(17)
C158 0.015(2) 0.021(3) 0.021(2) 0.0028(19) 0.0032(17) -0.0012(17)
C159 0.023(2) 0.021(3) 0.029(3) 0.006(2) 0.0024(19) 0.0014(19)
C160 0.025(2) 0.017(2) 0.037(3) 0.006(2) 0.002(2) 0.0044(19)
C161 0.030(3) 0.026(3) 0.080(5) 0.021(3) 0.003(3) 0.009(2)
C162 0.029(2) 0.020(3) 0.037(3) 0.006(2) 0.005(2) -0.008(2)
C163 0.020(2) 0.022(3) 0.027(3) 0.005(2) 0.0023(19) -0.0043(19)
N164 0.0154(17) 0.017(2) 0.024(2) 0.0028(16) -0.0009(15) -0.0033(15)
C171 0.0163(19) 0.013(2) 0.020(2) 0.0017(17) -0.0020(17) 0.0024(16)
C172 0.018(2) 0.014(2) 0.029(2) -0.0010(19) 0.0004(18) 0.0016(17)
C173 0.016(2) 0.019(2) 0.038(3) 0.001(2) -0.0076(19) -0.0012(18)
C174 0.030(2) 0.020(3) 0.031(3) -0.002(2) -0.008(2) -0.006(2)
C175 0.033(3) 0.027(3) 0.024(2) -0.003(2) 0.003(2) -0.004(2)
C176 0.021(2) 0.017(2) 0.024(2) 0.0014(19) -0.0018(18) -0.0043(18)
C177 0.013(2) 0.033(3) 0.039(3) -0.003(2) 0.0052(19) -0.0001(19)
C178 0.046(3) 0.055(4) 0.039(3) -0.008(3) -0.012(3) -0.009(3)
C179 0.024(2) 0.033(3) 0.027(3) -0.005(2) 0.008(2) -0.003(2)
C181 0.017(2) 0.029(3) 0.020(2) -0.0019(19) -0.0016(17) -0.0019(19)
C182 0.030(3) 0.051(4) 0.017(2) -0.006(2) 0.001(2) -0.002(2)
C183 0.054(3) 0.045(4) 0.028(3) -0.011(3) 0.004(3) -0.003(3)
C184 0.057(4) 0.047(4) 0.039(3) -0.005(3) 0.013(3) 0.012(3)
C185 0.034(3) 0.030(3) 0.026(3) -0.004(2) 0.004(2) 0.005(2)
Br1 0.0195(2) 0.0321(3) 0.0259(2) 0.0016(2) 0.00284(18) 0.00835(19)
Br2 0.0271(2) 0.0468(3) 0.0299(3) -0.0069(2) 0.0072(2) -0.0165(2)
Br3 0.0200(2) 0.0336(3) 0.0249(2) -0.0011(2) 0.00309(18) -0.00868(19)
Br4 0.0270(2) 0.0449(3) 0.0299(3) 0.0074(2) 0.0077(2) 0.0168(2)
Cl1 0.0369(8) 0.1054(16) 0.0538(10) -0.0033(10) 0.0026(7) -0.0147(9)
Cl2 0.0811(13) 0.0449(11) 0.1183(18) -0.0183(11) 0.0100(12) -0.0083(9)
C201 0.034(3) 0.050(4) 0.039(3) -0.005(3) 0.003(2) -0.012(3)
Cl11 0.130(2) 0.0746(16) 0.0893(16) -0.0043(12) 0.0223(14) 0.0418(14)
Cl12 0.0737(12) 0.126(2) 0.0471(10) -0.0052(11) 0.0085(9) -0.0386(12)
C211 0.049(3) 0.063(5) 0.041(3) -0.011(3) 0.011(3) 0.002(3)
Cl21 0.0746(13) 0.156(2) 0.0476(11) -0.0038(12) 0.0087(9) -0.0482(14)
Cl22 0.127(2) 0.104(2) 0.0926(17) -0.0067(14) 0.0179(15) 0.0570(16)
C221 0.049(4) 0.068(5) 0.044(4) -0.011(3) 0.007(3) 0.008(3)
C231 0.082(5) 0.038(4) 0.031(3) 0.003(3) 0.003(3) 0.004(3)
Cl31 0.1205(18) 0.0466(12) 0.1057(17) 0.0177(11) 0.0085(14) -0.0145(12)
Cl32 0.0840(12) 0.0626(12) 0.0493(10) 0.0109(8) 0.0210(9) 0.0139(9)
Cl41 0.0791(13) 0.0489(12) 0.1268(19) -0.0186(12) 0.0031(12) -0.0085(10)
Cl42 0.0381(8) 0.1068(16) 0.0620(11) -0.0059(10) 0.0059(7) -0.0161(9)
C241 0.039(3) 0.057(4) 0.045(3) -0.004(3) 0.002(3) -0.013(3)
Cl51 0.1143(17) 0.0477(12) 0.0935(15) 0.0184(10) 0.0091(13) -0.0151(11)
Cl52 0.0753(11) 0.0592(11) 0.0457(9) 0.0099(8) 0.0185(8) 0.0124(9)
C251 0.073(4) 0.029(4) 0.040(3) 0.003(3) 0.009(3) -0.002(3)

loop_
_atom_type_symbol
_atom_type_description
_atom_type_scat_dispersion_real
_atom_type_scat_dispersion_imag
_atom_type_scat_source
C C 0.0033 0.0016 'International Tables Vol C Tables 4.2.6.8 and 6.1.1.4'
H H 0.0000 0.0000 'International Tables Vol C Tables 4.2.6.8 and 6.1.1.4'
N N 0.0061 0.0033 'International Tables Vol C Tables 4.2.6.8 and 6.1.1.4'
Br Br -0.2901 2.4595 'International Tables Vol C Tables 4.2.6.8 and 6.1.1.4'
Cl Cl 0.1484 0.1585 'International Tables Vol C Tables 4.2.6.8 and 6.1.1.4'
B B 0.0013 0.0007 'International Tables Vol C Tables 4.2.6.8 and 6.1.1.4'

loop_
_geom_angle_atom_site_label_1
_geom_angle_atom_site_label_2
_geom_angle_atom_site_label_3
_geom_angle
_geom_angle_site_symmetry_1
_geom_angle_site_symmetry_3
_geom_angle_publ_flag
N14 B1 N1 94.6(3) . . ?
N14 B1 C31 105.1(4) . . ?
N1 B1 C31 109.2(4) . . ?
N14 B1 C21 112.5(4) . . ?
N1 B1 C21 110.6(4) . . ?
C31 B1 C21 121.5(4) . . ?
C2 N1 C7 119.5(4) . . ?
C2 N1 B1 127.5(4) . . ?
C7 N1 B1 113.0(4) . . ?
N1 C2 C3 121.0(4) . . ?
N1 C2 H2 119.5 . . ?
C3 C2 H2 119.5 . . ?
C2 C3 C4 120.4(4) . . ?
C2 C3 H3 119.8 . . ?
C4 C3 H3 119.8 . . ?
C6 C4 C3 117.9(4) . . ?
C6 C4 C5 121.5(4) . . ?
C3 C4 C5 120.7(4) . . ?
C4 C5 H5A 109.5 . . ?
C4 C5 H5B 109.5 . . ?
H5A C5 H5B 109.5 . . ?
C4 C5 H5C 109.5 . . ?
H5A C5 H5C 109.5 . . ?
H5B C5 H5C 109.5 . . ?
C7 C6 C4 118.9(4) . . ?
C7 C6 H6 120.5 . . ?
C4 C6 H6 120.5 . . ?
N1 C7 C6 122.3(4) . . ?
N1 C7 C8 109.3(4) . . ?
C6 C7 C8 128.2(4) . . ?
N14 C8 C9 122.6(4) . . ?
N14 C8 C7 109.0(4) . . ?
C9 C8 C7 128.3(4) . . ?
C8 C9 C10 119.1(4) . . ?
C8 C9 H9 120.5 . . ?
C10 C9 H9 120.5 . . ?
C9 C10 C12 117.6(4) . . ?
C9 C10 C11 120.5(4) . . ?
C12 C10 C11 121.9(4) . . ?
C10 C11 H11A 109.5 . . ?
C10 C11 H11B 109.5 . . ?
H11A C11 H11B 109.5 . . ?
C10 C11 H11C 109.5 . . ?
H11A C11 H11C 109.5 . . ?
H11B C11 H11C 109.5 . . ?
C13 C12 C10 120.5(4) . . ?
C13 C12 H12 119.8 . . ?
C10 C12 H12 119.8 . . ?
N14 C13 C12 121.2(4) . . ?
N14 C13 H13 119.4 . . ?
C12 C13 H13 119.4 . . ?
C13 N14 C8 119.0(4) . . ?
C13 N14 B1 127.6(4) . . ?
C8 N14 B1 113.1(4) . . ?
C22 C21 C26 116.1(4) . . ?
C22 C21 B1 120.4(4) . . ?
C26 C21 B1 123.4(4) . . ?
C23 C22 C21 121.0(4) . . ?
C23 C22 C27 114.4(4) . . ?
C21 C22 C27 124.5(4) . . ?
C24 C23 C22 122.3(5) . . ?
C24 C23 H23 118.8 . . ?
C22 C23 H23 118.8 . . ?
C25 C24 C23 117.0(4) . . ?
C25 C24 C28 122.6(5) . . ?
C23 C24 C28 120.4(5) . . ?
C24 C25 C26 123.4(4) . . ?
C24 C25 H25 118.3 . . ?
C26 C25 H25 118.3 . . ?
C25 C26 C21 119.8(4) . . ?
C25 C26 C29 115.1(4) . . ?
C21 C26 C29 124.9(4) . . ?
C22 C27 H27A 109.5 . . ?
C22 C27 H27B 109.5 . . ?
H27A C27 H27B 109.5 . . ?
C22 C27 H27C 109.5 . . ?
H27A C27 H27C 109.5 . . ?
H27B C27 H27C 109.5 . . ?
C24 C28 H28A 109.5 . . ?
C24 C28 H28B 109.5 . . ?
H28A C28 H28B 109.5 . . ?
C24 C28 H28C 109.5 . . ?
H28A C28 H28C 109.5 . . ?
H28B C28 H28C 109.5 . . ?
C26 C29 H29A 109.5 . . ?
C26 C29 H29B 109.5 . . ?
H29A C29 H29B 109.5 . . ?
C26 C29 H29C 109.5 . . ?
H29A C29 H29C 109.5 . . ?
H29B C29 H29C 109.5 . . ?
C35 C31 C32 100.6(4) . . ?
C35 C31 B1 116.9(4) . . ?
C32 C31 B1 117.4(4) . . ?
C35 C31 H31 107.0 . . ?
C32 C31 H31 107.0 . . ?
B1 C31 H31 107.0 . . ?
C33 C32 C31 103.7(4) . . ?
C33 C32 H32A 111.0 . . ?
C31 C32 H32A 111.0 . . ?
C33 C32 H32B 111.0 . . ?
C31 C32 H32B 111.0 . . ?
H32A C32 H32B 109.0 . . ?
C32 C33 C34 103.1(5) . . ?
C32 C33 H33A 111.1 . . ?
C34 C33 H33A 111.1 . . ?
C32 C33 H33B 111.1 . . ?
C34 C33 H33B 111.1 . . ?
H33A C33 H33B 109.1 . . ?
C33 C34 C35 106.9(4) . . ?
C33 C34 H34A 110.4 . . ?
C35 C34 H34A 110.4 . . ?
C33 C34 H34B 110.4 . . ?
C35 C34 H34B 110.4 . . ?
H34A C34 H34B 108.6 . . ?
C31 C35 C34 105.5(4) . . ?
C31 C35 H35A 110.6 . . ?
C34 C35 H35A 110.6 . . ?
C31 C35 H35B 110.6 . . ?
C34 C35 H35B 110.6 . . ?
H35A C35 H35B 108.8 . . ?
N64 B51 N51 94.9(3) . . ?
N64 B51 C81 105.6(4) . . ?
N51 B51 C81 108.1(4) . . ?
N64 B51 C71 113.0(3) . . ?
N51 B51 C71 109.7(4) . . ?
C81 B51 C71 122.1(3) . . ?
C52 N51 C57 119.9(4) . . ?
C52 N51 B51 127.4(4) . . ?
C57 N51 B51 112.7(3) . . ?
N51 C52 C53 120.4(4) . . ?
N51 C52 H52 119.8 . . ?
C53 C52 H52 119.8 . . ?
C52 C53 C54 120.8(4) . . ?
C52 C53 H53 119.6 . . ?
C54 C53 H53 119.6 . . ?
C53 C54 C56 118.0(4) . . ?
C53 C54 C55 121.7(5) . . ?
C56 C54 C55 120.2(4) . . ?
C54 C55 H55A 109.5 . . ?
C54 C55 H55B 109.5 . . ?
H55A C55 H55B 109.5 . . ?
C54 C55 H55C 109.5 . . ?
H55A C55 H55C 109.5 . . ?
H55B C55 H55C 109.5 . . ?
C57 C56 C54 118.8(4) . . ?
C57 C56 H56 120.6 . . ?
C54 C56 H56 120.6 . . ?
N51 C57 C56 122.0(4) . . ?
N51 C57 C58 109.7(4) . . ?
C56 C57 C58 128.2(4) . . ?
N64 C58 C59 121.7(4) . . ?
N64 C58 C57 109.6(4) . . ?
C59 C58 C57 128.6(4) . . ?
C58 C59 C60 119.2(4) . . ?
C58 C59 H59 120.4 . . ?
C60 C59 H59 120.4 . . ?
C59 C60 C62 118.4(4) . . ?
C59 C60 C61 120.6(4) . . ?
C62 C60 C61 121.0(4) . . ?
C60 C61 H61A 109.5 . . ?
C60 C61 H61B 109.5 . . ?
H61A C61 H61B 109.5 . . ?
C60 C61 H61C 109.5 . . ?
H61A C61 H61C 109.5 . . ?
H61B C61 H61C 109.5 . . ?
C63 C62 C60 119.9(4) . . ?
C63 C62 H62 120.0 . . ?
C60 C62 H62 120.0 . . ?
N64 C63 C62 121.3(4) . . ?
N64 C63 H63 119.3 . . ?
C62 C63 H63 119.3 . . ?
C63 N64 C58 119.5(4) . . ?
C63 N64 B51 127.7(3) . . ?
C58 N64 B51 112.6(3) . . ?
C72 C71 C76 115.8(4) . . ?
C72 C71 B51 120.6(3) . . ?
C76 C71 B51 123.5(4) . . ?
C73 C72 C71 121.4(4) . . ?
C73 C72 C77 113.9(4) . . ?
C71 C72 C77 124.6(4) . . ?
C74 C73 C72 122.0(4) . . ?
C74 C73 H73 119.0 . . ?
C72 C73 H73 119.0 . . ?
C73 C74 C75 117.2(4) . . ?
C73 C74 C78 120.6(5) . . ?
C75 C74 C78 122.2(4) . . ?
C74 C75 C76 123.2(4) . . ?
C74 C75 H75 118.4 . . ?
C76 C75 H75 118.4 . . ?
C75 C76 C71 120.2(4) . . ?
C75 C76 C79 115.0(4) . . ?
C71 C76 C79 124.5(4) . . ?
C72 C77 H77A 109.5 . . ?
C72 C77 H77B 109.5 . . ?
H77A C77 H77B 109.5 . . ?
C72 C77 H77C 109.5 . . ?
H77A C77 H77C 109.5 . . ?
H77B C77 H77C 109.5 . . ?
C74 C78 H78A 109.5 . . ?
C74 C78 H78B 109.5 . . ?
H78A C78 H78B 109.5 . . ?
C74 C78 H78C 109.5 . . ?
H78A C78 H78C 109.5 . . ?
H78B C78 H78C 109.5 . . ?
C76 C79 H79A 109.5 . . ?
C76 C79 H79B 109.5 . . ?
H79A C79 H79B 109.5 . . ?
C76 C79 H79C 109.5 . . ?
H79A C79 H79C 109.5 . . ?
H79B C79 H79C 109.5 . . ?
C85 C81 C82 100.8(4) . . ?
C85 C81 B51 117.4(4) . . ?
C82 C81 B51 116.7(4) . . ?
C85 C81 H81 107.1 . . ?
C82 C81 H81 107.1 . . ?
B51 C81 H81 107.1 . . ?
C83 C82 C81 104.9(4) . . ?
C83 C82 H82A 110.8 . . ?
C81 C82 H82A 110.8 . . ?
C83 C82 H82B 110.8 . . ?
C81 C82 H82B 110.8 . . ?
H82A C82 H82B 108.8 . . ?
C84 C83 C82 106.7(4) . . ?
C84 C83 H83A 110.4 . . ?
C82 C83 H83A 110.4 . . ?
C84 C83 H83B 110.4 . . ?
C82 C83 H83B 110.4 . . ?
H83A C83 H83B 108.6 . . ?
C85 C84 C83 103.9(4) . . ?
C85 C84 H84A 111.0 . . ?
C83 C84 H84A 111.0 . . ?
C85 C84 H84B 111.0 . . ?
C83 C84 H84B 111.0 . . ?
H84A C84 H84B 109.0 . . ?
C84 C85 C81 103.8(4) . . ?
C84 C85 H85A 111.0 . . ?
C81 C85 H85A 111.0 . . ?
C84 C85 H85B 111.0 . . ?
C81 C85 H85B 111.0 . . ?
H85A C85 H85B 109.0 . . ?
N101 B101 N114 94.7(3) . . ?
N101 B101 C131 105.3(3) . . ?
N114 B101 C131 109.0(4) . . ?
N101 B101 C121 112.5(3) . . ?
N114 B101 C121 110.0(3) . . ?
C131 B101 C121 121.8(4) . . ?
C102 N101 C107 119.0(4) . . ?
C102 N101 B101 127.6(3) . . ?
C107 N101 B101 113.1(3) . . ?
N101 C102 C103 121.2(4) . . ?
N101 C102 H102 119.4 . . ?
C103 C102 H102 119.4 . . ?
C102 C103 C104 120.3(4) . . ?
C102 C103 H103 119.9 . . ?
C104 C103 H103 119.9 . . ?
C106 C104 C103 118.3(4) . . ?
C106 C104 C105 120.3(4) . . ?
C103 C104 C105 121.4(4) . . ?
C104 C105 H10A 109.5 . . ?
C104 C105 H10B 109.5 . . ?
H10A C105 H10B 109.5 . . ?
C104 C105 H10C 109.5 . . ?
H10A C105 H10C 109.5 . . ?
H10B C105 H10C 109.5 . . ?
C107 C106 C104 118.9(4) . . ?
C107 C106 H106 120.6 . . ?
C104 C106 H106 120.6 . . ?
N101 C107 C106 122.3(4) . . ?
N101 C107 C108 108.9(4) . . ?
C106 C107 C108 128.7(4) . . ?
N114 C108 C109 122.3(4) . . ?
N114 C108 C107 109.3(4) . . ?
C109 C108 C107 128.2(4) . . ?
C108 C109 C110 118.7(4) . . ?
C108 C109 H109 120.6 . . ?
C110 C109 H109 120.6 . . ?
C109 C110 C112 117.9(4) . . ?
C109 C110 C111 121.4(4) . . ?
C112 C110 C111 120.7(4) . . ?
C110 C111 H11D 109.5 . . ?
C110 C111 H11E 109.5 . . ?
H11D C111 H11E 109.5 . . ?
C110 C111 H11F 109.5 . . ?
H11D C111 H11F 109.5 . . ?
H11E C111 H11F 109.5 . . ?
C113 C112 C110 120.7(4) . . ?
C113 C112 H112 119.7 . . ?
C110 C112 H112 119.7 . . ?
N114 C113 C112 120.7(4) . . ?
N114 C113 H113 119.6 . . ?
C112 C113 H113 119.6 . . ?
C113 N114 C108 119.7(4) . . ?
C113 N114 B101 127.4(3) . . ?
C108 N114 B101 113.0(3) . . ?
C122 C121 C126 115.9(4) . . ?
C122 C121 B101 123.6(4) . . ?
C126 C121 B101 120.5(4) . . ?
C123 C122 C121 120.3(4) . . ?
C123 C122 C127 114.5(4) . . ?
C121 C122 C127 124.8(4) . . ?
C124 C123 C122 123.0(4) . . ?
C124 C123 H123 118.5 . . ?
C122 C123 H123 118.5 . . ?
C123 C124 C125 117.3(4) . . ?
C123 C124 C128 122.3(4) . . ?
C125 C124 C128 120.4(5) . . ?
C124 C125 C126 122.0(4) . . ?
C124 C125 H125 119.0 . . ?
C126 C125 H125 119.0 . . ?
C125 C126 C121 121.3(4) . . ?
C125 C126 C129 114.0(4) . . ?
C121 C126 C129 124.6(4) . . ?
C122 C127 H12A 109.5 . . ?
C122 C127 H12B 109.5 . . ?
H12A C127 H12B 109.5 . . ?
C122 C127 H12C 109.5 . . ?
H12A C127 H12C 109.5 . . ?
H12B C127 H12C 109.5 . . ?
C124 C128 H12D 109.5 . . ?
C124 C128 H12E 109.5 . . ?
H12D C128 H12E 109.5 . . ?
C124 C128 H12F 109.5 . . ?
H12D C128 H12F 109.5 . . ?
H12E C128 H12F 109.5 . . ?
C126 C129 H12G 109.5 . . ?
C126 C129 H12H 109.5 . . ?
H12G C129 H12H 109.5 . . ?
C126 C129 H12I 109.5 . . ?
H12G C129 H12I 109.5 . . ?
H12H C129 H12I 109.5 . . ?
C135 C131 C132 100.4(4) . . ?
C135 C131 B101 117.7(4) . . ?
C132 C131 B101 116.9(4) . . ?
C135 C131 H131 107.0 . . ?
C132 C131 H131 107.0 . . ?
B101 C131 H131 107.0 . . ?
C133 C132 C131 105.5(4) . . ?
C133 C132 H13A 110.6 . . ?
C131 C132 H13A 110.6 . . ?
C133 C132 H13B 110.6 . . ?
C131 C132 H13B 110.6 . . ?
H13A C132 H13B 108.8 . . ?
C134 C133 C132 107.1(4) . . ?
C134 C133 H13C 110.3 . . ?
C132 C133 H13C 110.3 . . ?
C134 C133 H13D 110.3 . . ?
C132 C133 H13D 110.3 . . ?
H13C C133 H13D 108.6 . . ?
C133 C134 C135 103.2(4) . . ?
C133 C134 H13E 111.1 . . ?
C135 C134 H13E 111.1 . . ?
C133 C134 H13F 111.1 . . ?
C135 C134 H13F 111.1 . . ?
H13E C134 H13F 109.1 . . ?
C134 C135 C131 103.8(4) . . ?
C134 C135 H13G 111.0 . . ?
C131 C135 H13G 111.0 . . ?
C134 C135 H13H 111.0 . . ?
C131 C135 H13H 111.0 . . ?
H13G C135 H13H 109.0 . . ?
N151 B151 N164 95.1(3) . . ?
N151 B151 C181 105.5(4) . . ?
N164 B151 C181 108.0(4) . . ?
N151 B151 C171 112.8(4) . . ?
N164 B151 C171 110.1(4) . . ?
C181 B151 C171 122.0(3) . . ?
C152 N151 C157 119.3(4) . . ?
C152 N151 B151 127.8(3) . . ?
C157 N151 B151 112.7(3) . . ?
N151 C152 C153 121.4(4) . . ?
N151 C152 H152 119.3 . . ?
C153 C152 H152 119.3 . . ?
C152 C153 C154 119.9(4) . . ?
C152 C153 H153 120.1 . . ?
C154 C153 H153 120.1 . . ?
C156 C154 C153 118.5(4) . . ?
C156 C154 C155 120.3(4) . . ?
C153 C154 C155 121.1(4) . . ?
C154 C155 H15A 109.5 . . ?
C154 C155 H15B 109.5 . . ?
H15A C155 H15B 109.5 . . ?
C154 C155 H15C 109.5 . . ?
H15A C155 H15C 109.5 . . ?
H15B C155 H15C 109.5 . . ?
C157 C156 C154 118.7(4) . . ?
C157 C156 H156 120.7 . . ?
C154 C156 H156 120.7 . . ?
N151 C157 C156 122.2(4) . . ?
N151 C157 C158 109.6(4) . . ?
C156 C157 C158 128.2(4) . . ?
N164 C158 C159 122.1(4) . . ?
N164 C158 C157 109.5(4) . . ?
C159 C158 C157 128.3(4) . . ?
C158 C159 C160 118.9(4) . . ?
C158 C159 H159 120.6 . . ?
C160 C159 H159 120.6 . . ?
C159 C160 C162 118.2(4) . . ?
C159 C160 C161 120.1(4) . . ?
C162 C160 C161 121.7(4) . . ?
C160 C161 H16A 109.5 . . ?
C160 C161 H16B 109.5 . . ?
H16A C161 H16B 109.5 . . ?
C160 C161 H16C 109.5 . . ?
H16A C161 H16C 109.5 . . ?
H16B C161 H16C 109.5 . . ?
C163 C162 C160 120.3(4) . . ?
C163 C162 H162 119.8 . . ?
C160 C162 H162 119.8 . . ?
N164 C163 C162 120.7(4) . . ?
N164 C163 H163 119.6 . . ?
C162 C163 H163 119.6 . . ?
C163 N164 C158 119.7(4) . . ?
C163 N164 B151 127.6(3) . . ?
C158 N164 B151 112.6(3) . . ?
C172 C171 C176 115.9(4) . . ?
C172 C171 B151 123.8(4) . . ?
C176 C171 B151 120.3(4) . . ?
C173 C172 C171 120.5(4) . . ?
C173 C172 C177 114.6(4) . . ?
C171 C172 C177 124.7(4) . . ?
C174 C173 C172 122.9(4) . . ?
C174 C173 H173 118.5 . . ?
C172 C173 H173 118.5 . . ?
C173 C174 C175 116.8(4) . . ?
C173 C174 C178 122.5(4) . . ?
C175 C174 C178 120.7(5) . . ?
C174 C175 C176 122.8(5) . . ?
C174 C175 H175 118.6 . . ?
C176 C175 H175 118.6 . . ?
C175 C176 C171 120.7(4) . . ?
C175 C176 C179 114.8(4) . . ?
C171 C176 C179 124.5(4) . . ?
C172 C177 H17A 109.5 . . ?
C172 C177 H17B 109.5 . . ?
H17A C177 H17B 109.5 . . ?
C172 C177 H17C 109.5 . . ?
H17A C177 H17C 109.5 . . ?
H17B C177 H17C 109.5 . . ?
C174 C178 H17D 109.5 . . ?
C174 C178 H17E 109.5 . . ?
H17D C178 H17E 109.5 . . ?
C174 C178 H17F 109.5 . . ?
H17D C178 H17F 109.5 . . ?
H17E C178 H17F 109.5 . . ?
C176 C179 H17G 109.5 . . ?
C176 C179 H17H 109.5 . . ?
H17G C179 H17H 109.5 . . ?
C176 C179 H17I 109.5 . . ?
H17G C179 H17I 109.5 . . ?
H17H C179 H17I 109.5 . . ?
C185 C181 C182 100.9(4) . . ?
C185 C181 B151 117.8(4) . . ?
C182 C181 B151 116.9(4) . . ?
C185 C181 H181 106.8 . . ?
C182 C181 H181 106.8 . . ?
B151 C181 H181 106.8 . . ?
C181 C182 C183 105.1(4) . . ?
C181 C182 H18A 110.7 . . ?
C183 C182 H18A 110.7 . . ?
C181 C182 H18B 110.7 . . ?
C183 C182 H18B 110.7 . . ?
H18A C182 H18B 108.8 . . ?
C184 C183 C182 106.7(4) . . ?
C184 C183 H18C 110.4 . . ?
C182 C183 H18C 110.4 . . ?
C184 C183 H18D 110.4 . . ?
C182 C183 H18D 110.4 . . ?
H18C C183 H18D 108.6 . . ?
C185 C184 C183 104.3(4) . . ?
C185 C184 H18E 110.9 . . ?
C183 C184 H18E 110.9 . . ?
C185 C184 H18F 110.9 . . ?
C183 C184 H18F 110.9 . . ?
H18E C184 H18F 108.9 . . ?
C184 C185 C181 104.2(4) . . ?
C184 C185 H18G 110.9 . . ?
C181 C185 H18G 110.9 . . ?
C184 C185 H18H 110.9 . . ?
C181 C185 H18H 110.9 . . ?
H18G C185 H18H 108.9 . . ?
Cl2 C201 Cl1 110.9(3) . . ?
Cl2 C201 H20A 109.5 . . ?
Cl1 C201 H20A 109.5 . . ?
Cl2 C201 H20B 109.5 . . ?
Cl1 C201 H20B 109.5 . . ?
H20A C201 H20B 108.1 . . ?
Cl12 C211 Cl11 110.8(4) . . ?
Cl12 C211 H21A 109.5 . . ?
Cl11 C211 H21A 109.5 . . ?
Cl12 C211 H21B 109.5 . . ?
Cl11 C211 H21B 109.5 . . ?
H21A C211 H21B 108.1 . . ?
Cl22 C221 Cl21 109.5(4) . . ?
Cl22 C221 H22A 109.8 . . ?
Cl21 C221 H22A 109.8 . . ?
Cl22 C221 H22B 109.8 . . ?
Cl21 C221 H22B 109.8 . . ?
H22A C221 H22B 108.2 . . ?
Cl31 C231 Cl32 111.2(4) . . ?
Cl31 C231 H23A 109.4 . . ?
Cl32 C231 H23A 109.4 . . ?
Cl31 C231 H23B 109.4 . . ?
Cl32 C231 H23B 109.4 . . ?
H23A C231 H23B 108.0 . . ?
Cl42 C241 Cl41 111.0(3) . . ?
Cl42 C241 H24A 109.4 . . ?
Cl41 C241 H24A 109.4 . . ?
Cl42 C241 H24B 109.4 . . ?
Cl41 C241 H24B 109.4 . . ?
H24A C241 H24B 108.0 . . ?
Cl51 C251 Cl52 111.6(4) . . ?
Cl51 C251 H25A 109.3 . . ?
Cl52 C251 H25A 109.3 . . ?
Cl51 C251 H25B 109.3 . . ?
Cl52 C251 H25B 109.3 . . ?
H25A C251 H25B 108.0 . . ?

loop_
_geom_bond_atom_site_label_1
_geom_bond_atom_site_label_2
_geom_bond_distance
_geom_bond_site_symmetry_2
_geom_bond_publ_flag
B1 N14 1.600(6) . ?
B1 N1 1.608(6) . ?
B1 C31 1.630(7) . ?
B1 C21 1.632(6) . ?
N1 C2 1.345(6) . ?
N1 C7 1.353(5) . ?
C2 C3 1.377(7) . ?
C2 H2 0.9500 . ?
C3 C4 1.405(6) . ?
C3 H3 0.9500 . ?
C4 C6 1.394(6) . ?
C4 C5 1.508(7) . ?
C5 H5A 0.9800 . ?
C5 H5B 0.9800 . ?
C5 H5C 0.9800 . ?
C6 C7 1.382(6) . ?
C6 H6 0.9500 . ?
C7 C8 1.467(6) . ?
C8 N14 1.354(5) . ?
C8 C9 1.370(6) . ?
C9 C10 1.396(7) . ?
C9 H9 0.9500 . ?
C10 C12 1.398(6) . ?
C10 C11 1.500(6) . ?
C11 H11A 0.9800 . ?
C11 H11B 0.9800 . ?
C11 H11C 0.9800 . ?
C12 C13 1.374(6) . ?
C12 H12 0.9500 . ?
C13 N14 1.342(6) . ?
C13 H13 0.9500 . ?
C21 C22 1.425(6) . ?
C21 C26 1.427(6) . ?
C22 C23 1.394(6) . ?
C22 C27 1.516(6) . ?
C23 C24 1.385(7) . ?
C23 H23 0.9500 . ?
C24 C25 1.374(7) . ?
C24 C28 1.509(7) . ?
C25 C26 1.402(7) . ?
C25 H25 0.9500 . ?
C26 C29 1.520(7) . ?
C27 H27A 0.9800 . ?
C27 H27B 0.9800 . ?
C27 H27C 0.9800 . ?
C28 H28A 0.9800 . ?
C28 H28B 0.9800 . ?
C28 H28C 0.9800 . ?
C29 H29A 0.9800 . ?
C29 H29B 0.9800 . ?
C29 H29C 0.9800 . ?
C31 C35 1.536(7) . ?
C31 C32 1.543(7) . ?
C31 H31 1.0000 . ?
C32 C33 1.530(7) . ?
C32 H32A 0.9900 . ?
C32 H32B 0.9900 . ?
C33 C34 1.532(9) . ?
C33 H33A 0.9900 . ?
C33 H33B 0.9900 . ?
C34 C35 1.547(8) . ?
C34 H34A 0.9900 . ?
C34 H34B 0.9900 . ?
C35 H35A 0.9900 . ?
C35 H35B 0.9900 . ?
B51 N64 1.605(6) . ?
B51 N51 1.608(6) . ?
B51 C81 1.630(7) . ?
B51 C71 1.632(6) . ?
N51 C52 1.342(6) . ?
N51 C57 1.354(5) . ?
C52 C53 1.383(6) . ?
C52 H52 0.9500 . ?
C53 C54 1.394(6) . ?
C53 H53 0.9500 . ?
C54 C56 1.395(7) . ?
C54 C55 1.501(7) . ?
C55 H55A 0.9800 . ?
C55 H55B 0.9800 . ?
C55 H55C 0.9800 . ?
C56 C57 1.386(6) . ?
C56 H56 0.9500 . ?
C57 C58 1.453(6) . ?
C58 N64 1.357(5) . ?
C58 C59 1.381(6) . ?
C59 C60 1.388(6) . ?
C59 H59 0.9500 . ?
C60 C62 1.396(6) . ?
C60 C61 1.505(6) . ?
C61 H61A 0.9800 . ?
C61 H61B 0.9800 . ?
C61 H61C 0.9800 . ?
C62 C63 1.378(6) . ?
C62 H62 0.9500 . ?
C63 N64 1.339(5) . ?
C63 H63 0.9500 . ?
C71 C72 1.428(6) . ?
C71 C76 1.430(5) . ?
C72 C73 1.392(6) . ?
C72 C77 1.523(6) . ?
C73 C74 1.384(6) . ?
C73 H73 0.9500 . ?
C74 C75 1.384(7) . ?
C74 C78 1.508(7) . ?
C75 C76 1.391(6) . ?
C75 H75 0.9500 . ?
C76 C79 1.518(6) . ?
C77 H77A 0.9800 . ?
C77 H77B 0.9800 . ?
C77 H77C 0.9800 . ?
C78 H78A 0.9800 . ?
C78 H78B 0.9800 . ?
C78 H78C 0.9800 . ?
C79 H79A 0.9800 . ?
C79 H79B 0.9800 . ?
C79 H79C 0.9800 . ?
C81 C85 1.543(7) . ?
C81 C82 1.545(6) . ?
C81 H81 1.0000 . ?
C82 C83 1.545(7) . ?
C82 H82A 0.9900 . ?
C82 H82B 0.9900 . ?
C83 C84 1.541(8) . ?
C83 H83A 0.9900 . ?
C83 H83B 0.9900 . ?
C84 C85 1.527(7) . ?
C84 H84A 0.9900 . ?
C84 H84B 0.9900 . ?
C85 H85A 0.9900 . ?
C85 H85B 0.9900 . ?
B101 N101 1.598(5) . ?
B101 N114 1.606(6) . ?
B101 C131 1.628(7) . ?
B101 C121 1.632(6) . ?
N101 C102 1.341(6) . ?
N101 C107 1.360(5) . ?
C102 C103 1.377(6) . ?
C102 H102 0.9500 . ?
C103 C104 1.393(6) . ?
C103 H103 0.9500 . ?
C104 C106 1.390(6) . ?
C104 C105 1.503(6) . ?
C105 H10A 0.9800 . ?
C105 H10B 0.9800 . ?
C105 H10C 0.9800 . ?
C106 C107 1.375(6) . ?
C106 H106 0.9500 . ?
C107 C108 1.466(6) . ?
C108 N114 1.357(5) . ?
C108 C109 1.382(6) . ?
C109 C110 1.395(6) . ?
C109 H109 0.9500 . ?
C110 C112 1.403(6) . ?
C110 C111 1.498(7) . ?
C111 H11D 0.9800 . ?
C111 H11E 0.9800 . ?
C111 H11F 0.9800 . ?
C112 C113 1.377(6) . ?
C112 H112 0.9500 . ?
C113 N114 1.342(6) . ?
C113 H113 0.9500 . ?
C121 C122 1.424(6) . ?
C121 C126 1.425(6) . ?
C122 C123 1.403(6) . ?
C122 C127 1.518(6) . ?
C123 C124 1.379(7) . ?
C123 H123 0.9500 . ?
C124 C125 1.384(6) . ?
C124 C128 1.512(7) . ?
C125 C126 1.399(6) . ?
C125 H125 0.9500 . ?
C126 C129 1.521(6) . ?
C127 H12A 0.9800 . ?
C127 H12B 0.9800 . ?
C127 H12C 0.9800 . ?
C128 H12D 0.9800 . ?
C128 H12E 0.9800 . ?
C128 H12F 0.9800 . ?
C129 H12G 0.9800 . ?
C129 H12H 0.9800 . ?
C129 H12I 0.9800 . ?
C131 C135 1.543(7) . ?
C131 C132 1.548(6) . ?
C131 H131 1.0000 . ?
C132 C133 1.542(8) . ?
C132 H13A 0.9900 . ?
C132 H13B 0.9900 . ?
C133 C134 1.522(8) . ?
C133 H13C 0.9900 . ?
C133 H13D 0.9900 . ?
C134 C135 1.524(7) . ?
C134 H13E 0.9900 . ?
C134 H13F 0.9900 . ?
C135 H13G 0.9900 . ?
C135 H13H 0.9900 . ?
B151 N151 1.600(6) . ?
B151 N164 1.607(6) . ?
B151 C181 1.634(7) . ?
B151 C171 1.634(6) . ?
N151 C152 1.336(5) . ?
N151 C157 1.352(5) . ?
C152 C153 1.376(6) . ?
C152 H152 0.9500 . ?
C153 C154 1.392(6) . ?
C153 H153 0.9500 . ?
C154 C156 1.389(6) . ?
C154 C155 1.508(6) . ?
C155 H15A 0.9800 . ?
C155 H15B 0.9800 . ?
C155 H15C 0.9800 . ?
C156 C157 1.378(6) . ?
C156 H156 0.9500 . ?
C157 C158 1.460(6) . ?
C158 N164 1.354(5) . ?
C158 C159 1.378(6) . ?
C159 C160 1.387(6) . ?
C159 H159 0.9500 . ?
C160 C162 1.397(6) . ?
C160 C161 1.515(6) . ?
C161 H16A 0.9800 . ?
C161 H16B 0.9800 . ?
C161 H16C 0.9800 . ?
C162 C163 1.378(7) . ?
C162 H162 0.9500 . ?
C163 N164 1.337(6) . ?
C163 H163 0.9500 . ?
C171 C172 1.426(6) . ?
C171 C176 1.428(6) . ?
C172 C173 1.394(6) . ?
C172 C177 1.522(6) . ?
C173 C174 1.382(7) . ?
C173 H173 0.9500 . ?
C174 C175 1.383(6) . ?
C174 C178 1.506(7) . ?
C175 C176 1.393(6) . ?
C175 H175 0.9500 . ?
C176 C179 1.515(6) . ?
C177 H17A 0.9800 . ?
C177 H17B 0.9800 . ?
C177 H17C 0.9800 . ?
C178 H17D 0.9800 . ?
C178 H17E 0.9800 . ?
C178 H17F 0.9800 . ?
C179 H17G 0.9800 . ?
C179 H17H 0.9800 . ?
C179 H17I 0.9800 . ?
C181 C185 1.539(7) . ?
C181 C182 1.539(6) . ?
C181 H181 1.0000 . ?
C182 C183 1.540(7) . ?
C182 H18A 0.9900 . ?
C182 H18B 0.9900 . ?
C183 C184 1.536(8) . ?
C183 H18C 0.9900 . ?
C183 H18D 0.9900 . ?
C184 C185 1.515(7) . ?
C184 H18E 0.9900 . ?
C184 H18F 0.9900 . ?
C185 H18G 0.9900 . ?
C185 H18H 0.9900 . ?
Cl1 C201 1.773(5) . ?
Cl2 C201 1.759(6) . ?
C201 H20A 0.9900 . ?
C201 H20B 0.9900 . ?
Cl11 C211 1.756(7) . ?
Cl12 C211 1.749(7) . ?
C211 H21A 0.9900 . ?
C211 H21B 0.9900 . ?
Cl21 C221 1.762(7) . ?
Cl22 C221 1.752(7) . ?
C221 H22A 0.9900 . ?
C221 H22B 0.9900 . ?
C231 Cl31 1.746(7) . ?
C231 Cl32 1.790(7) . ?
C231 H23A 0.9900 . ?
C231 H23B 0.9900 . ?
Cl41 C241 1.781(7) . ?
Cl42 C241 1.745(6) . ?
C241 H24A 0.9900 . ?
C241 H24B 0.9900 . ?
Cl51 C251 1.754(6) . ?
Cl52 C251 1.772(6) . ?
C251 H25A 0.9900 . ?
C251 H25B 0.9900 . ?

loop_
_geom_torsion_atom_site_label_1
_geom_torsion_atom_site_label_2
_geom_torsion_atom_site_label_3
_geom_torsion_atom_site_label_4
_geom_torsion
_geom_torsion_site_symmetry_1
_geom_torsion_site_symmetry_2
_geom_torsion_site_symmetry_3
_geom_torsion_site_symmetry_4
_geom_torsion_publ_flag
N14 B1 N1 C2 171.4(4) . . . . ?
C31 B1 N1 C2 -80.9(5) . . . . ?
C21 B1 N1 C2 55.2(6) . . . . ?
N14 B1 N1 C7 -7.2(4) . . . . ?
C31 B1 N1 C7 100.5(4) . . . . ?
C21 B1 N1 C7 -123.4(4) . . . . ?
C7 N1 C2 C3 1.5(7) . . . . ?
B1 N1 C2 C3 -177.0(4) . . . . ?
N1 C2 C3 C4 -1.0(7) . . . . ?
C2 C3 C4 C6 -0.7(7) . . . . ?
C2 C3 C4 C5 178.1(5) . . . . ?
C3 C4 C6 C7 2.0(7) . . . . ?
C5 C4 C6 C7 -176.9(4) . . . . ?
C2 N1 C7 C6 -0.2(7) . . . . ?
B1 N1 C7 C6 178.5(4) . . . . ?
C2 N1 C7 C8 -176.0(4) . . . . ?
B1 N1 C7 C8 2.7(5) . . . . ?
C4 C6 C7 N1 -1.6(7) . . . . ?
C4 C6 C7 C8 173.4(4) . . . . ?
N1 C7 C8 N14 4.3(5) . . . . ?
C6 C7 C8 N14 -171.2(4) . . . . ?
N1 C7 C8 C9 -179.7(4) . . . . ?
C6 C7 C8 C9 4.8(8) . . . . ?
N14 C8 C9 C10 0.1(7) . . . . ?
C7 C8 C9 C10 -175.5(4) . . . . ?
C8 C9 C10 C12 -0.2(7) . . . . ?
C8 C9 C10 C11 178.0(5) . . . . ?
C9 C10 C12 C13 0.4(7) . . . . ?
C11 C10 C12 C13 -177.8(5) . . . . ?
C10 C12 C13 N14 -0.5(7) . . . . ?
C12 C13 N14 C8 0.4(7) . . . . ?
C12 C13 N14 B1 -172.9(4) . . . . ?
C9 C8 N14 C13 -0.2(7) . . . . ?
C7 C8 N14 C13 176.1(4) . . . . ?
C9 C8 N14 B1 174.1(4) . . . . ?
C7 C8 N14 B1 -9.7(5) . . . . ?
N1 B1 N14 C13 -176.4(4) . . . . ?
C31 B1 N14 C13 72.4(5) . . . . ?
C21 B1 N14 C13 -61.8(6) . . . . ?
N1 B1 N14 C8 10.0(4) . . . . ?
C31 B1 N14 C8 -101.3(4) . . . . ?
C21 B1 N14 C8 124.5(4) . . . . ?
N14 B1 C21 C22 -35.5(6) . . . . ?
N1 B1 C21 C22 68.8(5) . . . . ?
C31 B1 C21 C22 -161.3(4) . . . . ?
N14 B1 C21 C26 145.9(4) . . . . ?
N1 B1 C21 C26 -109.8(5) . . . . ?
C31 B1 C21 C26 20.1(7) . . . . ?
C26 C21 C22 C23 -5.7(7) . . . . ?
B1 C21 C22 C23 175.6(4) . . . . ?
C26 C21 C22 C27 172.6(4) . . . . ?
B1 C21 C22 C27 -6.1(7) . . . . ?
C21 C22 C23 C24 1.0(8) . . . . ?
C27 C22 C23 C24 -177.4(5) . . . . ?
C22 C23 C24 C25 2.5(8) . . . . ?
C22 C23 C24 C28 -179.5(5) . . . . ?
C23 C24 C25 C26 -1.0(8) . . . . ?
C28 C24 C25 C26 -179.0(5) . . . . ?
C24 C25 C26 C21 -3.9(7) . . . . ?
C24 C25 C26 C29 170.2(5) . . . . ?
C22 C21 C26 C25 7.0(6) . . . . ?
B1 C21 C26 C25 -174.3(4) . . . . ?
C22 C21 C26 C29 -166.5(4) . . . . ?
B1 C21 C26 C29 12.2(7) . . . . ?
N14 B1 C31 C35 49.5(5) . . . . ?
N1 B1 C31 C35 -50.9(5) . . . . ?
C21 B1 C31 C35 178.6(4) . . . . ?
N14 B1 C31 C32 -70.2(5) . . . . ?
N1 B1 C31 C32 -170.7(4) . . . . ?
C21 B1 C31 C32 58.9(6) . . . . ?
C35 C31 C32 C33 45.1(5) . . . . ?
B1 C31 C32 C33 173.2(4) . . . . ?
C31 C32 C33 C34 -38.9(5) . . . . ?
C32 C33 C34 C35 17.4(6) . . . . ?
C32 C31 C35 C34 -33.6(5) . . . . ?
B1 C31 C35 C34 -162.0(4) . . . . ?
C33 C34 C35 C31 10.5(6) . . . . ?
N64 B51 N51 C52 175.0(4) . . . . ?
C81 B51 N51 C52 -76.8(5) . . . . ?
C71 B51 N51 C52 58.5(5) . . . . ?
N64 B51 N51 C57 -4.1(4) . . . . ?
C81 B51 N51 C57 104.1(4) . . . . ?
C71 B51 N51 C57 -120.6(4) . . . . ?
C57 N51 C52 C53 0.9(7) . . . . ?
B51 N51 C52 C53 -178.1(4) . . . . ?
N51 C52 C53 C54 -0.4(7) . . . . ?
C52 C53 C54 C56 -0.3(7) . . . . ?
C52 C53 C54 C55 179.2(5) . . . . ?
C53 C54 C56 C57 0.4(7) . . . . ?
C55 C54 C56 C57 -179.1(5) . . . . ?
C52 N51 C57 C56 -0.8(7) . . . . ?
B51 N51 C57 C56 178.4(4) . . . . ?
C52 N51 C57 C58 -178.7(4) . . . . ?
B51 N51 C57 C58 0.5(5) . . . . ?
C54 C56 C57 N51 0.2(7) . . . . ?
C54 C56 C57 C58 177.6(5) . . . . ?
N51 C57 C58 N64 4.2(5) . . . . ?
C56 C57 C58 N64 -173.4(4) . . . . ?
N51 C57 C58 C59 -178.9(4) . . . . ?
C56 C57 C58 C59 3.5(8) . . . . ?
N64 C58 C59 C60 -0.1(7) . . . . ?
C57 C58 C59 C60 -176.7(4) . . . . ?
C58 C59 C60 C62 -0.2(7) . . . . ?
C58 C59 C60 C61 177.6(4) . . . . ?
C59 C60 C62 C63 0.5(7) . . . . ?
C61 C60 C62 C63 -177.3(4) . . . . ?
C60 C62 C63 N64 -0.6(7) . . . . ?
C62 C63 N64 C58 0.3(6) . . . . ?
C62 C63 N64 B51 -174.5(4) . . . . ?
C59 C58 N64 C63 0.0(6) . . . . ?
C57 C58 N64 C63 177.2(4) . . . . ?
C59 C58 N64 B51 175.6(4) . . . . ?
C57 C58 N64 B51 -7.3(5) . . . . ?
N51 B51 N64 C63 -178.1(4) . . . . ?
C81 B51 N64 C63 71.5(5) . . . . ?
C71 B51 N64 C63 -64.3(6) . . . . ?
N51 B51 N64 C58 6.8(4) . . . . ?
C81 B51 N64 C58 -103.6(4) . . . . ?
C71 B51 N64 C58 120.6(4) . . . . ?
N64 B51 C71 C72 -34.9(6) . . . . ?
N51 B51 C71 C72 69.7(5) . . . . ?
C81 B51 C71 C72 -162.5(4) . . . . ?
N64 B51 C71 C76 147.9(4) . . . . ?
N51 B51 C71 C76 -107.6(4) . . . . ?
C81 B51 C71 C76 20.2(7) . . . . ?
C76 C71 C72 C73 -3.5(6) . . . . ?
B51 C71 C72 C73 179.0(4) . . . . ?
C76 C71 C72 C77 173.6(4) . . . . ?
B51 C71 C72 C77 -3.9(7) . . . . ?
C71 C72 C73 C74 0.0(7) . . . . ?
C77 C72 C73 C74 -177.4(5) . . . . ?
C72 C73 C74 C75 2.0(7) . . . . ?
C72 C73 C74 C78 179.6(5) . . . . ?
C73 C74 C75 C76 -0.3(7) . . . . ?
C78 C74 C75 C76 -177.8(5) . . . . ?
C74 C75 C76 C71 -3.4(7) . . . . ?
C74 C75 C76 C79 171.1(4) . . . . ?
C72 C71 C76 C75 5.1(6) . . . . ?
B51 C71 C76 C75 -177.5(4) . . . . ?
C72 C71 C76 C79 -168.9(4) . . . . ?
B51 C71 C76 C79 8.5(7) . . . . ?
N64 B51 C81 C85 -69.4(5) . . . . ?
N51 B51 C81 C85 -170.0(4) . . . . ?
C71 B51 C81 C85 61.4(6) . . . . ?
N64 B51 C81 C82 50.3(5) . . . . ?
N51 B51 C81 C82 -50.3(5) . . . . ?
C71 B51 C81 C82 -178.9(4) . . . . ?
C85 C81 C82 C83 -35.9(5) . . . . ?
B51 C81 C82 C83 -164.2(4) . . . . ?
C81 C82 C83 C84 14.4(6) . . . . ?
C82 C83 C84 C85 13.3(6) . . . . ?
C83 C84 C85 C81 -36.3(5) . . . . ?
C82 C81 C85 C84 44.9(5) . . . . ?
B51 C81 C85 C84 172.7(4) . . . . ?
N114 B101 N101 C102 -176.7(4) . . . . ?
C131 B101 N101 C102 72.1(5) . . . . ?
C121 B101 N101 C102 -62.8(5) . . . . ?
N114 B101 N101 C107 9.5(4) . . . . ?
C131 B101 N101 C107 -101.7(4) . . . . ?
C121 B101 N101 C107 123.4(4) . . . . ?
C107 N101 C102 C103 0.0(6) . . . . ?
B101 N101 C102 C103 -173.5(4) . . . . ?
N101 C102 C103 C104 -0.2(7) . . . . ?
C102 C103 C104 C106 0.2(7) . . . . ?
C102 C103 C104 C105 -178.2(4) . . . . ?
C103 C104 C106 C107 0.0(7) . . . . ?
C105 C104 C106 C107 178.5(4) . . . . ?
C102 N101 C107 C106 0.2(6) . . . . ?
B101 N101 C107 C106 174.6(4) . . . . ?
C102 N101 C107 C108 176.5(4) . . . . ?
B101 N101 C107 C108 -9.1(5) . . . . ?
C104 C106 C107 N101 -0.2(7) . . . . ?
C104 C106 C107 C108 -175.8(4) . . . . ?
N101 C107 C108 N114 4.0(5) . . . . ?
C106 C107 C108 N114 -180.0(4) . . . . ?
N101 C107 C108 C109 -172.1(4) . . . . ?
C106 C107 C108 C109 4.0(8) . . . . ?
N114 C108 C109 C110 -2.5(7) . . . . ?
C107 C108 C109 C110 173.1(4) . . . . ?
C108 C109 C110 C112 3.3(7) . . . . ?
C108 C109 C110 C111 -177.0(4) . . . . ?
C109 C110 C112 C113 -2.1(7) . . . . ?
C111 C110 C112 C113 178.2(4) . . . . ?
C110 C112 C113 N114 -0.1(7) . . . . ?
C112 C113 N114 C108 1.1(6) . . . . ?
C112 C113 N114 B101 -177.5(4) . . . . ?
C109 C108 N114 C113 0.2(6) . . . . ?
C107 C108 N114 C113 -176.1(4) . . . . ?
C109 C108 N114 B101 179.0(4) . . . . ?
C107 C108 N114 B101 2.7(5) . . . . ?
N101 B101 N114 C113 171.7(4) . . . . ?
C131 B101 N114 C113 -80.2(5) . . . . ?
C121 B101 N114 C113 55.8(5) . . . . ?
N101 B101 N114 C108 -6.9(4) . . . . ?
C131 B101 N114 C108 101.1(4) . . . . ?
C121 B101 N114 C108 -122.9(4) . . . . ?
N101 B101 C121 C122 146.8(4) . . . . ?
N114 B101 C121 C122 -109.0(4) . . . . ?
C131 B101 C121 C122 20.4(6) . . . . ?
N101 B101 C121 C126 -35.0(5) . . . . ?
N114 B101 C121 C126 69.2(5) . . . . ?
C131 B101 C121 C126 -161.4(4) . . . . ?
C126 C121 C122 C123 4.6(6) . . . . ?
B101 C121 C122 C123 -177.2(4) . . . . ?
C126 C121 C122 C127 -168.4(4) . . . . ?
B101 C121 C122 C127 9.8(7) . . . . ?
C121 C122 C123 C124 -3.2(7) . . . . ?
C127 C122 C123 C124 170.5(4) . . . . ?
C122 C123 C124 C125 -0.2(7) . . . . ?
C122 C123 C124 C128 -177.8(5) . . . . ?
C123 C124 C125 C126 2.0(7) . . . . ?
C128 C124 C125 C126 179.6(5) . . . . ?
C124 C125 C126 C121 -0.4(7) . . . . ?
C124 C125 C126 C129 -177.1(5) . . . . ?
C122 C121 C126 C125 -2.9(6) . . . . ?
B101 C121 C126 C125 178.8(4) . . . . ?
C122 C121 C126 C129 173.5(4) . . . . ?
B101 C121 C126 C129 -4.8(7) . . . . ?
N101 B101 C131 C135 -69.8(5) . . . . ?
N114 B101 C131 C135 -170.5(4) . . . . ?
C121 B101 C131 C135 59.7(6) . . . . ?
N101 B101 C131 C132 49.8(5) . . . . ?
N114 B101 C131 C132 -50.9(5) . . . . ?
C121 B101 C131 C132 179.4(4) . . . . ?
C135 C131 C132 C133 -31.9(5) . . . . ?
B101 C131 C132 C133 -160.5(4) . . . . ?
C131 C132 C133 C134 8.4(6) . . . . ?
C132 C133 C134 C135 19.2(6) . . . . ?
C133 C134 C135 C131 -40.0(5) . . . . ?
C132 C131 C135 C134 44.5(5) . . . . ?
B101 C131 C135 C134 172.5(4) . . . . ?
N164 B151 N151 C152 178.4(4) . . . . ?
C181 B151 N151 C152 -71.3(5) . . . . ?
C171 B151 N151 C152 64.0(6) . . . . ?
N164 B151 N151 C157 -7.0(4) . . . . ?
C181 B151 N151 C157 103.3(4) . . . . ?
C171 B151 N151 C157 -121.3(4) . . . . ?
C157 N151 C152 C153 -0.6(6) . . . . ?
B151 N151 C152 C153 173.8(4) . . . . ?
N151 C152 C153 C154 1.2(7) . . . . ?
C152 C153 C154 C156 -1.6(7) . . . . ?
C152 C153 C154 C155 177.9(4) . . . . ?
C153 C154 C156 C157 1.3(7) . . . . ?
C155 C154 C156 C157 -178.1(4) . . . . ?
C152 N151 C157 C156 0.4(6) . . . . ?
B151 N151 C157 C156 -174.8(4) . . . . ?
C152 N151 C157 C158 -177.6(4) . . . . ?
B151 N151 C157 C158 7.2(5) . . . . ?
C154 C156 C157 N151 -0.7(7) . . . . ?
C154 C156 C157 C158 176.8(4) . . . . ?
N151 C157 C158 N164 -3.9(5) . . . . ?
C156 C157 C158 N164 178.3(4) . . . . ?
N151 C157 C158 C159 171.8(4) . . . . ?
C156 C157 C158 C159 -6.0(8) . . . . ?
N164 C158 C159 C160 -1.3(7) . . . . ?
C157 C158 C159 C160 -176.4(5) . . . . ?
C158 C159 C160 C162 0.1(7) . . . . ?
C158 C159 C160 C161 -179.9(5) . . . . ?
C159 C160 C162 C163 0.2(7) . . . . ?
C161 C160 C162 C163 -179.8(5) . . . . ?
C160 C162 C163 N164 0.8(7) . . . . ?
C162 C163 N164 C158 -1.9(7) . . . . ?
C162 C163 N164 B151 177.2(4) . . . . ?
C159 C158 N164 C163 2.2(7) . . . . ?
C157 C158 N164 C163 178.2(4) . . . . ?
C159 C158 N164 B151 -177.0(4) . . . . ?
C157 C158 N164 B151 -1.0(5) . . . . ?
N151 B151 N164 C163 -174.6(4) . . . . ?
C181 B151 N164 C163 77.3(5) . . . . ?
C171 B151 N164 C163 -58.1(6) . . . . ?
N151 B151 N164 C158 4.5(4) . . . . ?
C181 B151 N164 C158 -103.5(4) . . . . ?
C171 B151 N164 C158 121.1(4) . . . . ?
N151 B151 C171 C172 -146.4(4) . . . . ?
N164 B151 C171 C172 108.7(4) . . . . ?
C181 B151 C171 C172 -19.4(7) . . . . ?
N151 B151 C171 C176 35.4(5) . . . . ?
N164 B151 C171 C176 -69.4(5) . . . . ?
C181 B151 C171 C176 162.5(4) . . . . ?
C176 C171 C172 C173 -6.5(6) . . . . ?
B151 C171 C172 C173 175.3(4) . . . . ?
C176 C171 C172 C177 167.8(4) . . . . ?
B151 C171 C172 C177 -10.4(7) . . . . ?
C171 C172 C173 C174 3.3(7) . . . . ?
C177 C172 C173 C174 -171.6(4) . . . . ?
C172 C173 C174 C175 1.7(7) . . . . ?
C172 C173 C174 C178 179.9(5) . . . . ?
C173 C174 C175 C176 -3.2(7) . . . . ?
C178 C174 C175 C176 178.6(5) . . . . ?
C174 C175 C176 C171 -0.3(7) . . . . ?
C174 C175 C176 C179 177.7(5) . . . . ?
C172 C171 C176 C175 5.0(6) . . . . ?
B151 C171 C176 C175 -176.7(4) . . . . ?
C172 C171 C176 C179 -172.7(4) . . . . ?
B151 C171 C176 C179 5.6(7) . . . . ?
N151 B151 C181 C185 69.5(5) . . . . ?
N164 B151 C181 C185 170.3(4) . . . . ?
C171 B151 C181 C185 -60.7(6) . . . . ?
N151 B151 C181 C182 -50.9(5) . . . . ?
N164 B151 C181 C182 49.9(5) . . . . ?
C171 B151 C181 C182 178.8(4) . . . . ?
C185 C181 C182 C183 35.3(5) . . . . ?
B151 C181 C182 C183 164.3(4) . . . . ?
C181 C182 C183 C184 -14.6(6) . . . . ?
C182 C183 C184 C185 -12.6(6) . . . . ?
C183 C184 C185 C181 35.2(6) . . . . ?
C182 C181 C185 C184 -43.8(5) . . . . ?
B151 C181 C185 C184 -172.2(4) . . . . ?
